data_4305978
loop_
_publ_author_name
'Nobuto Yoshinari'
'Takumi Konno'

_publ_contact_author
;
     Takumi Konno
  Department of Chemistry, Graduate School of Science, Osaka University, 
Toyonaka, Osaka, 560-0043, Japan
;
_publ_contact_author_email ' konno@chem.sci.osaka-u.ac.jp '
_publ_contact_author_fax ' +81-6-6850-5765 '
_publ_contact_author_phone ' +81-6-6850-5765 '
_publ_section_title
;
Separation and Optical Resolution of a Pair of atrop Diastereomers of the
Octahedral Rhodium(III) Complex with a Nine-Membered S,S-Chelate Ring
;
_journal_name_full 'Inorganic Chemistry'
_journal_page_first 7450
_journal_page_last 7452
_journal_paper_doi 10.1021/ic800910e
_journal_volume 47
_journal_year 2008
_chemical_formula_moiety '(C20 H40 N3 Rh S3), 2Cl, 4.7(H2 O)'
_chemical_formula_sum 'C20 H48.7 Cl2 N3 O4.35 Rh S3'
_chemical_formula_weight 670.91
_chemical_name_systematic
; 
 ? 
;
_space_group_IT_number 13
_symmetry_cell_setting monoclinic
_symmetry_Int_Tables_number 13
_symmetry_space_group_name_Hall '-P 2ya'
_symmetry_space_group_name_H-M 'P 1 2/a 1'
_atom_sites_solution_hydrogens geom
_atom_sites_solution_primary direct
_atom_sites_solution_secondary difmap
_audit_creation_method SHELXL-97
_cell_angle_alpha 90.00
_cell_angle_beta 99.449(6)
_cell_angle_gamma 90.00
_cell_formula_units_Z 14
_cell_length_a 18.478(3)
_cell_length_b 22.337(4)
_cell_length_c 24.275(3)
_cell_measurement_reflns_used 38932
_cell_measurement_temperature 200(2)
_cell_measurement_theta_max 27.4
_cell_measurement_theta_min 3.0
_cell_volume 9883(3)
_computing_cell_refinement PROCESS-AUTO
_computing_data_collection PROCESS-AUTO
_computing_data_reduction CrystalStructure
_computing_molecular_graphics 'CrystalStructure 3.6.0'
_computing_structure_refinement 'SHELXL-97 (Sheldrick, 1997)'
_computing_structure_solution SIR92
_diffrn_ambient_temperature 200(2)
_diffrn_detector_area_resol_mean 10.00
_diffrn_measured_fraction_theta_full 0.991
_diffrn_measured_fraction_theta_max 0.991
_diffrn_measurement_device_type 'Rigaku RAXIS-RAPID'
_diffrn_measurement_method \w
_diffrn_radiation_monochromator graphite
_diffrn_radiation_source 'fine-focus sealed tube'
_diffrn_radiation_type MoK\a
_diffrn_radiation_wavelength 0.71075
_diffrn_reflns_av_R_equivalents 0.1083
_diffrn_reflns_av_sigmaI/netI 0.0868
_diffrn_reflns_limit_h_max 23
_diffrn_reflns_limit_h_min -23
_diffrn_reflns_limit_k_max 28
_diffrn_reflns_limit_k_min -28
_diffrn_reflns_limit_l_max 31
_diffrn_reflns_limit_l_min -31
_diffrn_reflns_number 93261
_diffrn_reflns_theta_full 27.48
_diffrn_reflns_theta_max 27.48
_diffrn_reflns_theta_min 3.02
_exptl_absorpt_coefficient_mu 1.049
_exptl_absorpt_correction_T_max 0.9494
_exptl_absorpt_correction_T_min 0.6791
_exptl_absorpt_correction_type multi-scan
_exptl_absorpt_process_details
;
    Higashi, T. (1995). Program for Absorption Correction.
    Rigaku Corporation, Tokyo, Japan.
;
_exptl_crystal_colour yellow
_exptl_crystal_density_diffrn 1.578
_exptl_crystal_density_method 'not measured'
_exptl_crystal_description platelet
_exptl_crystal_F_000 4921
_exptl_crystal_size_max 0.40
_exptl_crystal_size_mid 0.20
_exptl_crystal_size_min 0.05
_refine_diff_density_max 1.204
_refine_diff_density_min -1.213
_refine_diff_density_rms 0.120
_refine_ls_extinction_method none
_refine_ls_goodness_of_fit_ref 1.020
_refine_ls_hydrogen_treatment 'riding models'
_refine_ls_matrix_type full
_refine_ls_number_parameters 1148
_refine_ls_number_reflns 22466
_refine_ls_number_restraints 23
_refine_ls_restrained_S_all 1.020
_refine_ls_R_factor_all 0.1349
_refine_ls_R_factor_gt 0.0793
_refine_ls_shift/su_max 0.000
_refine_ls_shift/su_mean 0.000
_refine_ls_structure_factor_coef Fsqd
_refine_ls_weighting_details 'calc w=1/[\s^2^(Fo^2^)+(0.0807P)^2^+38.8586P] where P=(Fo^2^+2Fc^2^)/3'
_refine_ls_weighting_scheme calc
_refine_ls_wR_factor_gt 0.1777
_refine_ls_wR_factor_ref 0.2051
_reflns_number_gt 13779
_reflns_number_total 22466
_reflns_threshold_expression >2sigma(I)
_cod_data_source_file ic800910e_si_002_1.cif
_cod_data_source_block '[1a]'
_cod_original_cell_volume 9884(3)
_cod_original_formula_sum 'C20 H48.70 Cl2 N3 O4.35 Rh S3'
_cod_database_code 4305978

loop_
_symmetry_equiv_pos_as_xyz
'x, y, z'
'-x+1/2, y, -z'
'-x, -y, -z'
'x-1/2, -y, z'

loop_
_atom_site_label
_atom_site_type_symbol
_atom_site_fract_x
_atom_site_fract_y
_atom_site_fract_z
_atom_site_U_iso_or_equiv
_atom_site_adp_type
_atom_site_occupancy
_atom_site_symmetry_multiplicity
_atom_site_calc_flag
_atom_site_refinement_flags
_atom_site_disorder_assembly
_atom_site_disorder_group
Rh1 Rh 0.06264(3) 0.03375(2) 0.34680(2) 0.04205(15) Uani 1 1 d . . .
Rh2 Rh 0.36323(3) 0.32214(2) 0.32654(2) 0.03404(13) Uani 1 1 d . . .
Rh3 Rh 0.90214(3) 0.32093(3) 0.20901(3) 0.05204(17) Uani 1 1 d . D .
Rh4 Rh 0.35205(10) 0.18266(7) 0.00414(5) 0.0718(4) Uani 0.50 1 d P A -1
S1 S 0.07698(8) -0.05646(7) 0.30209(7) 0.0383(4) Uani 1 1 d . . .
S2 S 0.12915(12) 0.09543(8) 0.29710(8) 0.0556(5) Uani 1 1 d . . .
S3 S -0.04876(11) 0.05726(11) 0.29265(9) 0.0631(6) Uani 1 1 d . . .
S4 S 0.47919(9) 0.28065(7) 0.32768(7) 0.0395(4) Uani 1 1 d . . .
S5 S 0.36723(8) 0.34231(7) 0.42099(7) 0.0361(4) Uani 1 1 d . . .
S6 S 0.39914(10) 0.41896(8) 0.30865(9) 0.0493(4) Uani 1 1 d . . .
S7 S 0.81529(11) 0.38064(9) 0.24168(10) 0.0607(5) Uani 1 1 d . . .
S8 S 0.98562(10) 0.31357(9) 0.29010(9) 0.0531(5) Uani 1 1 d . D .
S9 S 0.84941(12) 0.22905(10) 0.22429(11) 0.0674(6) Uani 1 1 d . D .
S10 S 0.2427(3) 0.1589(2) -0.05187(17) 0.0746(14) Uani 0.50 1 d P A -1
S11 S 0.3203(3) 0.1666(3) 0.09091(18) 0.0793(15) Uani 0.50 1 d P A -1
S12 S 0.4018(5) 0.0867(3) 0.0014(3) 0.0638(19) Uani 0.50 1 d P A -1
N1 N 0.0074(3) -0.0165(3) 0.4001(3) 0.0546(16) Uani 1 1 d . . .
H1 H 0.0378 -0.0215 0.4338 0.065 Uiso 1 1 calc R . .
H2 H -0.0332 0.0044 0.4066 0.065 Uiso 1 1 calc R . .
N2 N 0.1669(3) 0.0182(3) 0.3998(2) 0.0523(15) Uani 1 1 d . . .
H3 H 0.1714 0.0435 0.4300 0.063 Uiso 1 1 calc R . .
H4 H 0.1685 -0.0205 0.4128 0.063 Uiso 1 1 calc R . .
N3 N 0.0489(5) 0.1116(3) 0.3919(3) 0.079(2) Uani 1 1 d . . .
H5 H 0.0411 0.1011 0.4271 0.094 Uiso 1 1 calc R . .
H6 H 0.0914 0.1337 0.3957 0.094 Uiso 1 1 calc R . .
N4 N 0.3452(3) 0.3006(3) 0.2416(2) 0.0459(14) Uani 1 1 d . . .
H7 H 0.3173 0.2664 0.2362 0.055 Uiso 1 1 calc R . .
H8 H 0.3189 0.3310 0.2220 0.055 Uiso 1 1 calc R . .
N5 N 0.3219(3) 0.2365(2) 0.3459(2) 0.0362(12) Uani 1 1 d . . .
H9 H 0.2715 0.2369 0.3380 0.043 Uiso 1 1 calc R . .
H10 H 0.3386 0.2077 0.3239 0.043 Uiso 1 1 calc R . .
N6 N 0.2570(3) 0.3565(2) 0.3180(2) 0.0406(13) Uani 1 1 d . . .
H11 H 0.2302 0.3422 0.2853 0.049 Uiso 1 1 calc R . .
H12 H 0.2352 0.3426 0.3470 0.049 Uiso 1 1 calc R . .
N7 N 0.8363(4) 0.3283(4) 0.1311(3) 0.084(2) Uani 1 1 d . . .
H13 H 0.8604 0.3512 0.1083 0.101 Uiso 1 1 calc R . .
H14 H 0.8296 0.2908 0.1154 0.101 Uiso 1 1 calc R . .
N8 N 0.9594(4) 0.4023(3) 0.1948(3) 0.078(2) Uani 1 1 d . . .
H15 H 0.9971 0.3945 0.1754 0.094 Uiso 0.50 1 calc PR B 1
H16 H 0.9279 0.4295 0.1751 0.094 Uiso 0.50 1 calc PR B 1
H17 H 0.9636 0.4043 0.1576 0.094 Uiso 0.50 1 calc PR B 2
H18 H 0.9316 0.4344 0.2026 0.094 Uiso 0.50 1 calc PR B 2
N9 N 0.9790(4) 0.2708(3) 0.1733(3) 0.0658(19) Uani 1 1 d . . .
H19 H 0.9695 0.2754 0.1351 0.079 Uiso 1 1 calc R D .
H20 H 1.0252 0.2857 0.1858 0.079 Uiso 1 1 calc R . .
N10 N 0.3923(11) 0.2030(8) -0.0694(6) 0.086(5) Uani 0.50 1 d PU A -1
H21 H 0.3968 0.2438 -0.0723 0.103 Uiso 0.50 1 calc PR A -1
H22 H 0.4383 0.1865 -0.0676 0.103 Uiso 0.50 1 calc PR A -1
N11 N 0.3044(12) 0.2711(9) 0.0131(8) 0.122(7) Uani 0.50 1 d PDU A -1
H23 H 0.3405 0.2975 0.0282 0.146 Uiso 0.50 1 calc PR A -1
H24 H 0.2832 0.2854 -0.0213 0.146 Uiso 0.50 1 calc PR A -1
N12 N 0.4539(10) 0.2091(8) 0.0495(6) 0.087(5) Uani 0.50 1 d PU A -1
H25 H 0.4800 0.2294 0.0263 0.105 Uiso 0.50 1 calc PR A -1
H26 H 0.4463 0.2346 0.0777 0.105 Uiso 0.50 1 calc PR A -1
C1 C 0.0466(4) -0.1044(3) 0.3546(3) 0.0532(19) Uani 1 1 d . . .
H27 H 0.0310 -0.1437 0.3378 0.064 Uiso 1 1 calc R . .
H28 H 0.0878 -0.1113 0.3856 0.064 Uiso 1 1 calc R . .
C2 C -0.0160(4) -0.0761(4) 0.3770(4) 0.062(2) Uani 1 1 d . . .
H29 H -0.0586 -0.0718 0.3467 0.074 Uiso 1 1 calc R . .
H30 H -0.0308 -0.1016 0.4065 0.074 Uiso 1 1 calc R . .
C3 C 0.2182(5) 0.0881(4) 0.3405(4) 0.075(3) Uani 1 1 d . . .
H31 H 0.2568 0.0934 0.3170 0.090 Uiso 1 1 calc R . .
H32 H 0.2242 0.1202 0.3689 0.090 Uiso 1 1 calc R . .
C4 C 0.2287(4) 0.0283(4) 0.3695(4) 0.067(2) Uani 1 1 d . . .
H33 H 0.2302 -0.0039 0.3417 0.080 Uiso 1 1 calc R . .
H34 H 0.2755 0.0279 0.3959 0.080 Uiso 1 1 calc R . .
C5 C -0.0780(6) 0.1121(5) 0.3404(4) 0.085(3) Uani 1 1 d . . .
H35 H -0.1171 0.1378 0.3200 0.102 Uiso 1 1 calc R . .
H36 H -0.0979 0.0912 0.3706 0.102 Uiso 1 1 calc R . .
C6 C -0.0138(6) 0.1498(4) 0.3648(4) 0.080(3) Uani 1 1 d . . .
H37 H -0.0286 0.1773 0.3929 0.096 Uiso 1 1 calc R . .
H38 H 0.0021 0.1743 0.3350 0.096 Uiso 1 1 calc R . .
C7 C 0.0042(3) -0.0770(3) 0.2440(3) 0.0458(17) Uani 1 1 d . . .
H39 H 0.0175 -0.1160 0.2289 0.055 Uiso 1 1 calc R . .
H40 H -0.0416 -0.0832 0.2594 0.055 Uiso 1 1 calc R . .
C8 C -0.0122(3) -0.0334(3) 0.1955(3) 0.0443(16) Uani 1 1 d . . .
C9 C -0.0855(4) -0.0194(4) 0.1771(3) 0.059(2) Uani 1 1 d . . .
H41 H -0.1227 -0.0367 0.1948 0.071 Uiso 1 1 calc R . .
C10 C -0.1041(4) 0.0199(5) 0.1331(4) 0.071(3) Uani 1 1 d . . .
H42 H -0.1540 0.0306 0.1218 0.085 Uiso 1 1 calc R . .
C11 C -0.0515(4) 0.0439(4) 0.1053(4) 0.064(2) Uani 1 1 d . . .
H43 H -0.0649 0.0706 0.0749 0.077 Uiso 1 1 calc R . .
C12 C 0.0212(4) 0.0283(3) 0.1225(3) 0.0497(18) Uani 1 1 d . . .
H44 H 0.0579 0.0445 0.1035 0.060 Uiso 1 1 calc R . .
C13 C 0.0416(3) -0.0107(3) 0.1674(3) 0.0439(16) Uani 1 1 d . . .
C14 C 0.1192(3) -0.0275(3) 0.1858(3) 0.0437(16) Uani 1 1 d . . .
C15 C 0.1432(4) -0.0840(4) 0.1746(4) 0.057(2) Uani 1 1 d . . .
H45 H 0.1099 -0.1113 0.1538 0.069 Uiso 1 1 calc R . .
C16 C 0.2153(4) -0.1019(4) 0.1930(4) 0.070(3) Uani 1 1 d . . .
H46 H 0.2302 -0.1417 0.1867 0.085 Uiso 1 1 calc R . .
C17 C 0.2641(4) -0.0621(5) 0.2200(4) 0.071(3) Uani 1 1 d . . .
H47 H 0.3136 -0.0740 0.2317 0.085 Uiso 1 1 calc R . .
C18 C 0.2428(4) -0.0044(4) 0.2309(4) 0.062(2) Uani 1 1 d . . .
H48 H 0.2779 0.0233 0.2489 0.074 Uiso 1 1 calc R . .
C19 C 0.1701(3) 0.0131(3) 0.2152(3) 0.0446(16) Uani 1 1 d . . .
C20 C 0.1465(4) 0.0758(3) 0.2272(3) 0.0507(18) Uani 1 1 d . . .
H49 H 0.1011 0.0845 0.2006 0.061 Uiso 1 1 calc R . .
H50 H 0.1847 0.1035 0.2180 0.061 Uiso 1 1 calc R . .
C21 C 0.4649(4) 0.2509(3) 0.2574(3) 0.0481(17) Uani 1 1 d . . .
H51 H 0.5126 0.2476 0.2441 0.058 Uiso 1 1 calc R . .
H52 H 0.4433 0.2104 0.2572 0.058 Uiso 1 1 calc R . .
C22 C 0.4144(4) 0.2911(4) 0.2188(3) 0.054(2) Uani 1 1 d . . .
H53 H 0.4386 0.3301 0.2150 0.065 Uiso 1 1 calc R . .
H54 H 0.4032 0.2726 0.1813 0.065 Uiso 1 1 calc R . .
C23 C 0.3283(3) 0.2723(3) 0.4417(3) 0.0365(14) Uani 1 1 d . . .
H55 H 0.3483 0.2637 0.4813 0.044 Uiso 1 1 calc R . .
H56 H 0.2744 0.2765 0.4384 0.044 Uiso 1 1 calc R . .
C24 C 0.3457(3) 0.2210(3) 0.4058(3) 0.0375(14) Uani 1 1 d . . .
H57 H 0.3991 0.2128 0.4130 0.045 Uiso 1 1 calc R . .
H58 H 0.3198 0.1844 0.4151 0.045 Uiso 1 1 calc R . .
C25 C 0.3074(4) 0.4484(4) 0.2832(4) 0.061(2) Uani 1 1 d . . .
H59 H 0.3079 0.4926 0.2860 0.073 Uiso 1 1 calc R . .
H60 H 0.2924 0.4374 0.2434 0.073 Uiso 1 1 calc R . .
C26 C 0.2536(4) 0.4228(3) 0.3173(3) 0.0503(18) Uani 1 1 d . . .
H61 H 0.2651 0.4382 0.3560 0.060 Uiso 1 1 calc R . .
H62 H 0.2034 0.4359 0.3013 0.060 Uiso 1 1 calc R . .
C27 C 0.5511(4) 0.3342(3) 0.3166(3) 0.0468(17) Uani 1 1 d . . .
H63 H 0.5953 0.3110 0.3121 0.056 Uiso 1 1 calc R . .
H64 H 0.5343 0.3551 0.2808 0.056 Uiso 1 1 calc R . .
C28 C 0.5739(4) 0.3814(3) 0.3608(3) 0.0440(16) Uani 1 1 d . . .
C29 C 0.5873(4) 0.4391(3) 0.3412(4) 0.055(2) Uani 1 1 d . . .
H65 H 0.5788 0.4473 0.3023 0.066 Uiso 1 1 calc R . .
C30 C 0.6131(4) 0.4839(3) 0.3792(4) 0.058(2) Uani 1 1 d . . .
H66 H 0.6226 0.5227 0.3660 0.069 Uiso 1 1 calc R . .
C31 C 0.6250(4) 0.4725(3) 0.4356(4) 0.057(2) Uani 1 1 d . . .
H67 H 0.6422 0.5033 0.4615 0.068 Uiso 1 1 calc R . .
C32 C 0.6119(4) 0.4163(3) 0.4540(3) 0.0500(18) Uani 1 1 d . . .
H68 H 0.6210 0.4082 0.4929 0.060 Uiso 1 1 calc R . .
C33 C 0.5854(4) 0.3706(3) 0.4172(3) 0.0439(16) Uani 1 1 d . . .
C34 C 0.5733(3) 0.3106(3) 0.4410(3) 0.0393(15) Uani 1 1 d . . .
C35 C 0.6243(4) 0.2651(3) 0.4394(3) 0.0500(18) Uani 1 1 d . . .
H69 H 0.6658 0.2725 0.4219 0.060 Uiso 1 1 calc R . .
C36 C 0.6161(4) 0.2094(3) 0.4626(3) 0.0486(17) Uani 1 1 d . . .
H70 H 0.6513 0.1789 0.4603 0.058 Uiso 1 1 calc R . .
C37 C 0.5561(4) 0.1982(3) 0.4893(3) 0.0451(16) Uani 1 1 d . . .
H71 H 0.5500 0.1600 0.5052 0.054 Uiso 1 1 calc R . .
C38 C 0.5053(4) 0.2436(3) 0.4923(3) 0.0450(16) Uani 1 1 d . . .
H72 H 0.4655 0.2365 0.5116 0.054 Uiso 1 1 calc R . .
C39 C 0.5118(3) 0.2997(3) 0.4671(3) 0.0378(14) Uani 1 1 d . . .
C40 C 0.4550(3) 0.3476(3) 0.4690(3) 0.0404(15) Uani 1 1 d . . .
H73 H 0.4776 0.3865 0.4621 0.049 Uiso 1 1 calc R . .
H74 H 0.4439 0.3488 0.5075 0.049 Uiso 1 1 calc R . .
C41 C 0.7707(6) 0.4064(5) 0.1735(5) 0.094(3) Uani 1 1 d . . .
H75 H 0.7216 0.4227 0.1763 0.112 Uiso 1 1 calc R . .
H76 H 0.8001 0.4388 0.1602 0.112 Uiso 1 1 calc R . .
C42 C 0.7632(6) 0.3554(6) 0.1329(5) 0.096(4) Uani 1 1 d . . .
H77 H 0.7299 0.3247 0.1443 0.115 Uiso 1 1 calc R . .
H78 H 0.7417 0.3699 0.0953 0.115 Uiso 1 1 calc R . .
C43 C 1.0312(5) 0.3847(5) 0.2876(4) 0.080(3) Uani 1 1 d . . .
H79 H 1.0458 0.3994 0.3263 0.096 Uiso 0.50 1 calc PR C 1
H80 H 1.0766 0.3784 0.2717 0.096 Uiso 0.50 1 calc PR C 1
H81 H 1.0063 0.4148 0.3079 0.096 Uiso 0.50 1 calc PR C 2
H82 H 1.0824 0.3809 0.3072 0.096 Uiso 0.50 1 calc PR C 2
C44A C 0.9911(8) 0.4273(6) 0.2577(7) 0.052(4) Uani 0.50 1 d P D 1
H83 H 1.0219 0.4632 0.2551 0.063 Uiso 0.50 1 calc PR D 1
H84 H 0.9497 0.4391 0.2766 0.063 Uiso 0.50 1 calc PR D 1
C44B C 1.0320(11) 0.4073(12) 0.2280(7) 0.089(7) Uani 0.50 1 d P D 2
H125 H 1.0480 0.4497 0.2292 0.107 Uiso 0.50 1 calc PR D 2
H126 H 1.0674 0.3835 0.2106 0.107 Uiso 0.50 1 calc PR D 2
C45 C 0.8980(6) 0.1835(5) 0.1796(6) 0.097(4) Uani 1 1 d . . .
H85 H 0.8970 0.1409 0.1905 0.116 Uiso 1 1 calc R D .
H86 H 0.8743 0.1874 0.1401 0.116 Uiso 1 1 calc R . .
C46 C 0.9778(6) 0.2062(4) 0.1869(4) 0.081(3) Uani 1 1 d . D .
H87 H 1.0021 0.1997 0.2260 0.098 Uiso 1 1 calc R . .
H88 H 1.0052 0.1834 0.1621 0.098 Uiso 1 1 calc R . .
C47 C 0.7352(4) 0.3426(4) 0.2637(4) 0.063(2) Uani 1 1 d . . .
H89 H 0.7054 0.3735 0.2788 0.076 Uiso 1 1 calc R . .
H90 H 0.7047 0.3259 0.2299 0.076 Uiso 1 1 calc R . .
C48 C 0.7498(4) 0.2937(4) 0.3058(4) 0.056(2) Uani 1 1 d . . .
C49 C 0.7149(4) 0.2381(4) 0.2934(4) 0.070(3) Uani 1 1 d . . .
H91 H 0.6837 0.2325 0.2586 0.084 Uiso 1 1 calc R . .
C50 C 0.7258(5) 0.1916(4) 0.3314(5) 0.082(3) Uani 1 1 d . . .
H92 H 0.7006 0.1548 0.3230 0.099 Uiso 1 1 calc R . .
C51 C 0.7729(5) 0.1980(4) 0.3818(5) 0.072(3) Uani 1 1 d . . .
H93 H 0.7814 0.1656 0.4074 0.086 Uiso 1 1 calc R . .
C52 C 0.8071(4) 0.2524(4) 0.3938(4) 0.059(2) Uani 1 1 d . . .
H94 H 0.8393 0.2572 0.4283 0.070 Uiso 1 1 calc R . .
C53 C 0.7957(4) 0.3009(3) 0.3566(3) 0.0491(18) Uani 1 1 d . . .
C54 C 0.8348(3) 0.3583(3) 0.3731(3) 0.0427(16) Uani 1 1 d . . .
C55 C 0.7954(4) 0.4061(3) 0.3907(3) 0.0508(18) Uani 1 1 d . . .
H95 H 0.7441 0.4021 0.3903 0.061 Uiso 1 1 calc R . .
C56 C 0.8300(5) 0.4588(3) 0.4085(3) 0.055(2) Uani 1 1 d . . .
H96 H 0.8026 0.4913 0.4197 0.066 Uiso 1 1 calc R . .
C57 C 0.9051(4) 0.4643(3) 0.4101(3) 0.056(2) Uani 1 1 d . . .
H97 H 0.9292 0.5007 0.4223 0.067 Uiso 1 1 calc R . .
C58 C 0.9443(4) 0.4173(3) 0.3941(3) 0.0478(17) Uani 1 1 d . . .
H98 H 0.9959 0.4211 0.3963 0.057 Uiso 1 1 calc R . .
C59 C 0.9105(4) 0.3643(3) 0.3748(3) 0.0406(15) Uani 1 1 d . D .
C60 C 0.9557(3) 0.3129(3) 0.3579(3) 0.0427(16) Uani 1 1 d . . .
H99 H 0.9270 0.2758 0.3600 0.051 Uiso 1 1 calc R D .
H100 H 1.0002 0.3096 0.3867 0.051 Uiso 1 1 calc R . .
C61 C 0.2646(11) 0.1905(11) -0.1166(9) 0.097(3) Uani 0.50 1 d PD A -1
H101 H 0.2334 0.1715 -0.1490 0.116 Uiso 0.50 1 calc PR A -1
H102 H 0.2542 0.2340 -0.1178 0.116 Uiso 0.50 1 calc PR A -1
C62 C 0.3438(11) 0.1801(11) -0.1199(9) 0.097(3) Uani 0.50 1 d PD A -1
H103 H 0.3524 0.1366 -0.1238 0.116 Uiso 0.50 1 calc PR A -1
H104 H 0.3560 0.2004 -0.1534 0.116 Uiso 0.50 1 calc PR A -1
C63 C 0.2806(13) 0.2342(10) 0.1024(8) 0.097(3) Uani 0.50 1 d PD A -1
H105 H 0.2417 0.2273 0.1254 0.116 Uiso 0.50 1 calc PR A -1
H106 H 0.3182 0.2603 0.1241 0.116 Uiso 0.50 1 calc PR A -1
C64 C 0.2479(11) 0.2659(10) 0.0504(7) 0.097(3) Uani 0.50 1 d PD A -1
H107 H 0.2312 0.3062 0.0596 0.116 Uiso 0.50 1 calc PR A -1
H108 H 0.2050 0.2433 0.0312 0.116 Uiso 0.50 1 calc PR A -1
C65 C 0.4975(13) 0.1070(10) 0.0319(9) 0.097(3) Uani 0.50 1 d PD A -1
H109 H 0.5232 0.0714 0.0500 0.116 Uiso 0.50 1 calc PR A -1
H110 H 0.5241 0.1204 0.0019 0.116 Uiso 0.50 1 calc PR A -1
C66 C 0.4978(13) 0.1561(9) 0.0742(8) 0.097(3) Uani 0.50 1 d PD A -1
H111 H 0.4769 0.1408 0.1065 0.116 Uiso 0.50 1 calc PR A -1
H112 H 0.5490 0.1687 0.0878 0.116 Uiso 0.50 1 calc PR A -1
C67 C 0.2341(11) 0.0819(9) -0.0797(7) 0.065(5) Uani 0.50 1 d P A -1
H113 H 0.1865 0.0789 -0.1051 0.077 Uiso 0.50 1 calc PR A -1
H114 H 0.2732 0.0758 -0.1026 0.077 Uiso 0.50 1 calc PR A -1
C68 C 0.2383(6) 0.0310(5) -0.0384(4) 0.058(4) Uani 0.50 1 d PG A -1
C69 C 0.2786(8) -0.0184(7) -0.0504(6) 0.067(8) Uani 0.50 1 d PG A -1
H115 H 0.3048 -0.0172 -0.0809 0.080 Uiso 0.50 1 calc PR A -1
C70 C 0.2806(11) -0.0697(5) -0.0177(8) 0.070(7) Uani 0.50 1 d PG A -1
H116 H 0.3082 -0.1035 -0.0259 0.083 Uiso 0.50 1 calc PR A -1
C71 C 0.2423(12) -0.0715(5) 0.0270(8) 0.100(14) Uani 0.50 1 d PG A -1
H117 H 0.2437 -0.1065 0.0494 0.120 Uiso 0.50 1 calc PR A -1
C72 C 0.2020(9) -0.0220(7) 0.0390(5) 0.059(7) Uani 0.50 1 d PG A -1
H118 H 0.1758 -0.0233 0.0696 0.071 Uiso 0.50 1 calc PR A -1
C73 C 0.2000(6) 0.0292(5) 0.0063(5) 0.055(4) Uani 0.50 1 d PG A -1
C74 C 0.1539(6) 0.0802(5) 0.0196(5) 0.056(4) Uani 0.50 1 d PG A -1
C75 C 0.0852(7) 0.0867(7) -0.0133(5) 0.054(10) Uani 0.50 1 d PG A -1
H119 H 0.0714 0.0615 -0.0447 0.065 Uiso 0.50 1 calc PR A -1
C76 C 0.0369(6) 0.1300(7) -0.0001(6) 0.086(6) Uani 0.50 1 d PG A -1
H120 H -0.0100 0.1344 -0.0225 0.103 Uiso 0.50 1 calc PR A -1
C77 C 0.0572(7) 0.1670(5) 0.0460(6) 0.078(6) Uani 0.50 1 d PG A -1
H121 H 0.0242 0.1966 0.0550 0.094 Uiso 0.50 1 calc PR A -1
C78 C 0.1258(7) 0.1605(5) 0.0788(5) 0.075(5) Uani 0.50 1 d PG A -1
H122 H 0.1397 0.1857 0.1103 0.090 Uiso 0.50 1 calc PR A -1
C79 C 0.1741(6) 0.1172(6) 0.0656(4) 0.064(5) Uani 0.50 1 d PG A -1
C80 C 0.2478(12) 0.1120(10) 0.0999(8) 0.068(5) Uani 0.50 1 d P A -1
H123 H 0.2668 0.0717 0.0934 0.082 Uiso 0.50 1 calc PR A -1
H124 H 0.2413 0.1136 0.1396 0.082 Uiso 0.50 1 calc PR A -1
Cl1 Cl 0.14656(9) 0.34366(8) 0.41267(8) 0.0471(4) Uani 1 1 d . . .
Cl2 Cl 0.32849(9) 0.14612(9) 0.24441(8) 0.0511(4) Uani 1 1 d . . .
Cl3 Cl 0.89074(10) 0.04540(9) 0.47795(10) 0.0612(5) Uani 1 1 d . . .
Cl4 Cl 0.2500 0.12345(17) 0.5000 0.0862(11) Uani 1 2 d S . .
Cl5 Cl 0.5814(2) 0.2763(3) 0.15556(17) 0.194(3) Uani 1 1 d . . .
Cl6A Cl 0.1593(5) 0.2938(7) 0.2051(4) 0.191(7) Uani 0.50 1 d P E 1
Cl6B Cl 0.1578(3) 0.2658(2) 0.2354(3) 0.0695(16) Uani 0.50 1 d P F 2
Cl7B Cl 0.9311(5) 0.2347(4) 0.0433(2) 0.149(4) Uani 0.50 1 d P G 2
Cl8A Cl 0.8772(12) 0.4308(10) 0.0620(10) 0.402(15) Uani 0.50 1 d P H 1
Cl9A Cl 0.2584(12) 0.3837(11) 0.1450(10) 0.371(14) Uani 0.50 1 d P I 1
O1 O 0.2500 0.4294(3) 0.5000 0.0571(19) Uani 1 2 d S . .
O2 O 0.0903(3) 0.0929(2) 0.5103(2) 0.0593(14) Uani 1 1 d . . .
O3 O 0.7264(5) 0.0885(4) 0.4584(5) 0.054(3) Uani 0.50 1 d P . .
O4A O 0.1362(7) 0.4952(6) 0.1963(5) 0.084(4) Uiso 0.50 1 d P J 1
O5A O 0.1359(9) 0.1974(7) 0.4316(7) 0.106(5) Uiso 0.50 1 d P K 1
O6A O 0.1653(10) 0.2375(8) 0.3219(7) 0.113(5) Uiso 0.50 1 d P L 1
O7A O 0.5574(8) 0.3987(7) 0.1750(6) 0.086(4) Uiso 0.50 1 d P M 1
O8A O 0.3980(7) 0.4601(6) 0.1544(5) 0.072(3) Uiso 0.50 1 d P N 1
O9A O 0.414(2) 0.3366(16) 0.0744(15) 0.252(15) Uiso 0.50 1 d P O 1
O10A O 0.6431(13) 0.2155(11) 0.0540(10) 0.168(9) Uiso 0.50 1 d PD P 1
O11A O 0.5617(15) 0.3448(12) 0.0442(11) 0.189(10) Uiso 0.50 1 d P Q 1
O12A O 0.7820(13) 0.217(2) 0.064(2) 0.34(2) Uiso 0.50 1 d PD R 1
O13A O 0.730(3) 0.479(2) 0.0296(19) 0.34(2) Uiso 0.50 1 d P . 1
O14A O 0.453(2) 0.4647(15) 0.0407(14) 0.246(14) Uiso 0.50 1 d P S 1
O15A O 0.6052(15) 0.4856(13) 0.0910(11) 0.197(10) Uiso 0.50 1 d P T 1
O16A O 0.0718(11) 0.3426(8) 0.0956(8) 0.118(6) Uiso 0.50 1 d P U 1
O18A O 0.194(2) 0.425(2) 0.0168(19) 0.32(2) Uiso 0.50 1 d P V 1
O20A O 0.9278(9) 0.2875(8) 0.0412(7) 0.100(5) Uiso 0.50 1 d P W 1
O5B O 0.1554(5) 0.2208(4) 0.3591(4) 0.045(2) Uiso 0.50 1 d P X 2
O7B O 0.5746(9) 0.4316(8) 0.1866(7) 0.100(5) Uiso 0.50 1 d P Y 2
O8B O 0.4318(8) 0.4706(6) 0.1930(6) 0.089(4) Uiso 0.50 1 d P Z 2
O9B O 0.3322(9) 0.3043(7) 0.0603(6) 0.108(4) Uiso 0.50 1 d P A 2
O10B O 0.6991(18) 0.2221(14) 0.1016(13) 0.212(12) Uiso 0.50 1 d P B 2
O11B O 0.551(2) 0.4318(18) 0.0103(16) 0.283(17) Uiso 0.50 1 d P C 2
O12B O 0.7500 0.2637(18) 0.0000 0.194(14) Uiso 0.50 2 d SP D 2
O13B O 0.721(2) 0.5313(18) 0.0859(18) 0.283(17) Uiso 0.50 1 d P E 2
O16B O 0.0198(16) 0.4054(13) 0.0851(11) 0.089(8) Uiso 0.25 1 d P F 2
O17B O 0.125(2) 0.3338(18) 0.0689(17) 0.280(17) Uiso 0.50 1 d P G 2
O19B O 0.4349(19) 0.2119(15) 0.1033(14) 0.236(13) Uiso 0.50 1 d P H 2
O22B O 0.3105(10) 0.3939(9) 0.1434(8) 0.102(5) Uiso 0.50 1 d P I 2
O16C O 0.0858(17) 0.3812(14) 0.1435(13) 0.099(9) Uiso 0.25 1 d P J 3

loop_
_atom_site_aniso_label
_atom_site_aniso_U_11
_atom_site_aniso_U_22
_atom_site_aniso_U_33
_atom_site_aniso_U_23
_atom_site_aniso_U_13
_atom_site_aniso_U_12
Rh1 0.0407(3) 0.0339(3) 0.0499(3) -0.0061(2) 0.0028(2) 0.0092(2)
Rh2 0.0315(3) 0.0275(2) 0.0466(3) -0.0019(2) 0.0169(2) -0.0002(2)
Rh3 0.0426(3) 0.0502(4) 0.0641(4) -0.0004(3) 0.0111(3) -0.0022(3)
Rh4 0.1098(12) 0.0672(9) 0.0326(6) -0.0008(6) -0.0061(7) -0.0061(8)
S1 0.0258(7) 0.0323(8) 0.0576(10) -0.0056(7) 0.0091(7) 0.0004(6)
S2 0.0675(13) 0.0352(10) 0.0579(11) -0.0048(8) -0.0078(9) -0.0128(9)
S3 0.0466(11) 0.0755(14) 0.0644(12) -0.0111(11) 0.0011(9) 0.0326(10)
S4 0.0327(8) 0.0314(8) 0.0592(10) -0.0046(7) 0.0220(7) -0.0029(6)
S5 0.0287(8) 0.0334(8) 0.0491(9) -0.0055(7) 0.0148(7) 0.0007(6)
S6 0.0459(10) 0.0303(9) 0.0768(13) 0.0051(8) 0.0258(9) -0.0022(7)
S7 0.0468(11) 0.0465(11) 0.0861(15) 0.0000(10) 0.0026(10) 0.0105(9)
S8 0.0341(9) 0.0630(13) 0.0649(12) 0.0011(10) 0.0159(8) 0.0083(8)
S9 0.0636(13) 0.0472(12) 0.1002(17) -0.0187(11) 0.0393(12) -0.0098(10)
S10 0.091(3) 0.081(3) 0.045(2) -0.014(2) -0.007(2) 0.033(3)
S11 0.083(3) 0.110(4) 0.043(2) -0.023(2) 0.001(2) -0.006(3)
S12 0.061(4) 0.077(5) 0.049(3) 0.010(3) -0.002(3) -0.004(3)
N1 0.042(3) 0.059(4) 0.065(4) -0.004(3) 0.016(3) 0.020(3)
N2 0.057(4) 0.050(4) 0.048(3) -0.003(3) 0.002(3) 0.002(3)
N3 0.129(7) 0.048(4) 0.052(4) -0.008(3) -0.006(4) 0.038(4)
N4 0.042(3) 0.040(3) 0.059(4) -0.006(3) 0.018(3) 0.002(3)
N5 0.031(3) 0.031(3) 0.048(3) -0.007(2) 0.014(2) -0.001(2)
N6 0.038(3) 0.034(3) 0.052(3) -0.001(3) 0.011(2) 0.002(2)
N7 0.054(5) 0.113(7) 0.083(5) -0.001(5) 0.004(4) -0.004(4)
N8 0.065(5) 0.071(5) 0.094(6) 0.026(4) -0.003(4) -0.019(4)
N9 0.051(4) 0.080(5) 0.070(4) -0.008(4) 0.019(3) 0.000(4)
N10 0.127(13) 0.073(10) 0.055(8) -0.002(8) 0.003(8) -0.037(10)
N11 0.184(16) 0.095(12) 0.079(11) -0.002(10) 0.000(11) 0.020(12)
N12 0.114(12) 0.093(11) 0.049(8) 0.017(8) -0.002(8) -0.037(9)
C1 0.054(5) 0.040(4) 0.071(5) 0.002(4) 0.027(4) -0.006(3)
C2 0.052(5) 0.067(5) 0.071(5) 0.001(4) 0.024(4) -0.009(4)
C3 0.066(6) 0.090(7) 0.062(5) -0.005(5) -0.007(4) -0.038(5)
C4 0.033(4) 0.087(7) 0.075(6) 0.006(5) -0.007(4) -0.019(4)
C5 0.101(8) 0.086(7) 0.072(6) -0.009(5) 0.025(6) 0.055(6)
C6 0.121(9) 0.063(6) 0.057(5) -0.003(4) 0.014(5) 0.057(6)
C7 0.027(3) 0.046(4) 0.065(5) -0.016(4) 0.011(3) -0.014(3)
C8 0.026(3) 0.047(4) 0.059(4) -0.017(3) 0.003(3) -0.002(3)
C9 0.024(3) 0.085(6) 0.067(5) -0.009(5) 0.003(3) 0.000(4)
C10 0.027(4) 0.105(8) 0.077(6) -0.008(5) -0.002(4) 0.007(4)
C11 0.040(4) 0.078(6) 0.066(5) -0.010(4) -0.013(4) 0.006(4)
C12 0.037(4) 0.053(4) 0.058(4) -0.008(4) 0.004(3) -0.003(3)
C13 0.025(3) 0.047(4) 0.058(4) -0.019(3) 0.003(3) -0.004(3)
C14 0.026(3) 0.051(4) 0.057(4) 0.002(3) 0.014(3) -0.002(3)
C15 0.037(4) 0.053(5) 0.083(6) -0.011(4) 0.012(4) 0.004(3)
C16 0.044(5) 0.070(6) 0.106(7) 0.014(5) 0.034(5) 0.020(4)
C17 0.024(4) 0.092(7) 0.097(7) 0.027(6) 0.011(4) 0.008(4)
C18 0.023(3) 0.078(6) 0.083(6) 0.008(5) 0.007(4) -0.005(4)
C19 0.029(3) 0.047(4) 0.060(4) -0.001(3) 0.011(3) -0.007(3)
C20 0.040(4) 0.050(4) 0.058(4) 0.003(4) -0.003(3) -0.015(3)
C21 0.046(4) 0.041(4) 0.061(5) -0.012(3) 0.023(3) -0.003(3)
C22 0.059(5) 0.057(5) 0.053(4) -0.014(4) 0.032(4) -0.007(4)
C23 0.023(3) 0.044(4) 0.045(4) -0.001(3) 0.010(3) -0.004(3)
C24 0.032(3) 0.030(3) 0.050(4) 0.006(3) 0.004(3) -0.003(3)
C25 0.061(5) 0.042(4) 0.082(6) 0.008(4) 0.017(4) 0.013(4)
C26 0.045(4) 0.039(4) 0.068(5) -0.001(4) 0.015(4) 0.009(3)
C27 0.037(4) 0.038(4) 0.072(5) -0.003(3) 0.027(3) -0.005(3)
C28 0.036(4) 0.033(4) 0.068(5) -0.006(3) 0.023(3) -0.002(3)
C29 0.037(4) 0.045(4) 0.087(6) 0.009(4) 0.026(4) -0.006(3)
C30 0.037(4) 0.026(4) 0.118(7) 0.002(4) 0.032(4) -0.003(3)
C31 0.040(4) 0.043(4) 0.092(6) -0.010(4) 0.028(4) -0.011(3)
C32 0.041(4) 0.038(4) 0.075(5) -0.007(4) 0.019(4) -0.012(3)
C33 0.035(4) 0.036(4) 0.066(5) -0.009(3) 0.024(3) -0.005(3)
C34 0.027(3) 0.037(4) 0.055(4) -0.003(3) 0.011(3) -0.005(3)
C35 0.030(3) 0.047(4) 0.077(5) -0.002(4) 0.022(3) -0.002(3)
C36 0.035(4) 0.040(4) 0.072(5) -0.001(4) 0.015(3) 0.001(3)
C37 0.035(4) 0.038(4) 0.061(4) 0.007(3) 0.003(3) -0.001(3)
C38 0.031(3) 0.051(4) 0.054(4) 0.002(3) 0.010(3) -0.007(3)
C39 0.027(3) 0.037(4) 0.050(4) -0.008(3) 0.010(3) -0.004(3)
C40 0.034(3) 0.038(4) 0.052(4) -0.005(3) 0.016(3) -0.008(3)
C41 0.066(6) 0.093(8) 0.114(9) 0.027(7) -0.011(6) 0.021(6)
C42 0.065(7) 0.137(11) 0.081(7) 0.002(7) -0.001(5) -0.010(7)
C43 0.061(6) 0.107(8) 0.076(6) -0.007(6) 0.027(5) -0.051(6)
C44A 0.050(9) 0.027(7) 0.084(12) 0.013(7) 0.027(8) -0.008(6)
C44B 0.067(12) 0.15(2) 0.055(10) -0.007(12) 0.007(9) -0.052(13)
C45 0.089(8) 0.063(6) 0.150(11) -0.030(6) 0.056(7) -0.004(5)
C46 0.087(7) 0.076(7) 0.092(7) -0.013(5) 0.047(6) 0.019(5)
C47 0.034(4) 0.076(6) 0.081(6) -0.018(5) 0.010(4) 0.011(4)
C48 0.031(4) 0.053(5) 0.091(6) -0.017(4) 0.027(4) 0.000(3)
C49 0.035(4) 0.073(6) 0.107(7) -0.036(6) 0.025(4) -0.014(4)
C50 0.052(5) 0.053(6) 0.159(11) -0.029(6) 0.067(6) -0.022(4)
C51 0.055(5) 0.053(5) 0.120(8) -0.007(5) 0.052(6) -0.007(4)
C52 0.040(4) 0.049(5) 0.095(6) -0.001(4) 0.037(4) 0.004(3)
C53 0.032(4) 0.039(4) 0.082(5) -0.008(4) 0.028(4) 0.002(3)
C54 0.031(3) 0.035(4) 0.063(4) 0.005(3) 0.014(3) 0.004(3)
C55 0.040(4) 0.040(4) 0.072(5) -0.001(4) 0.008(3) 0.013(3)
C56 0.065(5) 0.037(4) 0.063(5) 0.004(4) 0.009(4) 0.013(4)
C57 0.064(5) 0.033(4) 0.071(5) 0.003(4) 0.013(4) -0.011(4)
C58 0.047(4) 0.036(4) 0.060(4) -0.001(3) 0.006(3) -0.010(3)
C59 0.039(4) 0.038(4) 0.047(4) 0.007(3) 0.014(3) 0.007(3)
C60 0.028(3) 0.037(4) 0.064(4) 0.013(3) 0.012(3) 0.005(3)
C61 0.106(7) 0.095(7) 0.081(6) 0.002(5) -0.011(5) -0.019(6)
C62 0.106(7) 0.095(7) 0.081(6) 0.002(5) -0.011(5) -0.019(6)
C63 0.106(7) 0.095(7) 0.081(6) 0.002(5) -0.011(5) -0.019(6)
C64 0.106(7) 0.095(7) 0.081(6) 0.002(5) -0.011(5) -0.019(6)
C65 0.106(7) 0.095(7) 0.081(6) 0.002(5) -0.011(5) -0.019(6)
C66 0.106(7) 0.095(7) 0.081(6) 0.002(5) -0.011(5) -0.019(6)
C67 0.069(12) 0.074(14) 0.047(11) -0.033(10) 0.000(9) 0.003(11)
C68 0.048(9) 0.067(11) 0.056(9) -0.021(9) -0.003(7) 0.006(8)
C69 0.035(10) 0.072(15) 0.083(15) -0.050(13) -0.020(10) 0.004(8)
C70 0.059(14) 0.079(17) 0.069(16) -0.041(14) 0.006(13) 0.006(10)
C71 0.12(3) 0.048(13) 0.11(2) -0.030(12) -0.07(2) 0.003(14)
C72 0.037(10) 0.093(18) 0.043(10) -0.027(11) -0.005(8) 0.004(9)
C73 0.046(9) 0.076(12) 0.040(8) -0.014(8) -0.002(7) 0.006(8)
C74 0.043(9) 0.075(12) 0.046(9) -0.006(8) -0.003(7) 0.008(8)
C75 0.065(17) 0.073(17) 0.023(10) -0.015(9) 0.006(9) 0.034(12)
C76 0.094(16) 0.076(14) 0.094(15) 0.008(12) 0.034(12) 0.046(12)
C77 0.100(16) 0.048(11) 0.101(15) -0.003(10) 0.060(13) 0.009(10)
C78 0.080(14) 0.070(14) 0.076(13) -0.018(11) 0.020(11) 0.010(11)
C79 0.083(12) 0.069(11) 0.045(9) -0.019(8) 0.023(8) 0.002(9)
C80 0.079(14) 0.070(14) 0.051(11) -0.003(10) -0.004(9) 0.001(11)
Cl1 0.0290(8) 0.0515(10) 0.0628(11) 0.0003(8) 0.0136(7) 0.0018(7)
Cl2 0.0352(9) 0.0568(11) 0.0610(11) -0.0167(9) 0.0070(8) -0.0105(8)
Cl3 0.0420(10) 0.0528(11) 0.0901(14) -0.0107(10) 0.0145(9) -0.0001(8)
Cl4 0.067(2) 0.076(2) 0.130(3) 0.000 0.057(2) 0.000
Cl5 0.108(3) 0.375(8) 0.104(3) -0.030(4) 0.036(2) -0.062(4)
Cl6A 0.081(5) 0.344(18) 0.132(8) -0.102(9) -0.024(5) 0.098(8)
Cl6B 0.030(2) 0.066(3) 0.109(5) -0.037(3) 0.001(3) -0.004(2)
Cl7B 0.208(9) 0.181(8) 0.057(3) -0.003(4) 0.021(4) 0.095(7)
Cl8A 0.41(3) 0.39(3) 0.46(3) 0.32(2) 0.26(2) 0.14(2)
Cl9A 0.33(2) 0.36(3) 0.35(2) 0.04(2) -0.16(2) 0.04(2)
O1 0.050(4) 0.039(4) 0.082(5) 0.000 0.009(4) 0.000
O2 0.057(3) 0.058(3) 0.065(3) -0.007(3) 0.018(3) -0.010(3)
O3 0.047(6) 0.036(5) 0.083(7) 0.013(5) 0.020(5) -0.004(4)

loop_
_atom_type_symbol
_atom_type_description
_atom_type_scat_dispersion_real
_atom_type_scat_dispersion_imag
_atom_type_scat_source
Rh Rh -1.1178 0.9187 'International Tables Vol C Tables 4.2.6.8 and 6.1.1.4'
Cl Cl 0.1484 0.1585 'International Tables Vol C Tables 4.2.6.8 and 6.1.1.4'
S S 0.1246 0.1234 'International Tables Vol C Tables 4.2.6.8 and 6.1.1.4'
N N 0.0061 0.0033 'International Tables Vol C Tables 4.2.6.8 and 6.1.1.4'
C C 0.0033 0.0016 'International Tables Vol C Tables 4.2.6.8 and 6.1.1.4'
H H 0.0000 0.0000 'International Tables Vol C Tables 4.2.6.8 and 6.1.1.4'
O O 0.0106 0.0060 'International Tables Vol C Tables 4.2.6.8 and 6.1.1.4'

loop_
_geom_angle_atom_site_label_1
_geom_angle_atom_site_label_2
_geom_angle_atom_site_label_3
_geom_angle
_geom_angle_site_symmetry_1
_geom_angle_site_symmetry_3
_geom_angle_publ_flag
N3 Rh1 N1 90.5(3) . . ?
N3 Rh1 N2 89.7(3) . . ?
N1 Rh1 N2 91.3(2) . . ?
N3 Rh1 S2 84.2(3) . . ?
N1 Rh1 S2 173.37(19) . . ?
N2 Rh1 S2 84.70(18) . . ?
N3 Rh1 S3 86.3(2) . . ?
N1 Rh1 S3 89.69(18) . . ?
N2 Rh1 S3 175.89(18) . . ?
S2 Rh1 S3 93.89(8) . . ?
N3 Rh1 S1 176.1(2) . . ?
N1 Rh1 S1 85.89(17) . . ?
N2 Rh1 S1 88.85(17) . . ?
S2 Rh1 S1 99.31(7) . . ?
S3 Rh1 S1 95.20(7) . . ?
N6 Rh2 N4 89.5(2) . . ?
N6 Rh2 N5 89.3(2) . . ?
N4 Rh2 N5 90.3(2) . . ?
N6 Rh2 S6 86.10(16) . . ?
N4 Rh2 S6 91.95(17) . . ?
N5 Rh2 S6 174.80(14) . . ?
N6 Rh2 S5 84.51(16) . . ?
N4 Rh2 S5 172.39(16) . . ?
N5 Rh2 S5 84.92(14) . . ?
S6 Rh2 S5 92.30(7) . . ?
N6 Rh2 S4 174.73(16) . . ?
N4 Rh2 S4 85.28(16) . . ?
N5 Rh2 S4 90.12(14) . . ?
S6 Rh2 S4 94.71(6) . . ?
S5 Rh2 S4 100.66(6) . . ?
N7 Rh3 N9 90.1(3) . . ?
N7 Rh3 N8 91.0(3) . . ?
N9 Rh3 N8 90.0(3) . . ?
N7 Rh3 S8 173.8(2) . . ?
N9 Rh3 S8 84.9(2) . . ?
N8 Rh3 S8 85.4(2) . . ?
N7 Rh3 S7 86.1(2) . . ?
N9 Rh3 S7 175.3(2) . . ?
N8 Rh3 S7 87.4(2) . . ?
S8 Rh3 S7 98.79(8) . . ?
N7 Rh3 S9 91.0(3) . . ?
N9 Rh3 S9 85.7(2) . . ?
N8 Rh3 S9 175.3(2) . . ?
S8 Rh3 S9 92.30(9) . . ?
S7 Rh3 S9 96.95(8) . . ?
N10 Rh4 N12 88.4(7) . . ?
N10 Rh4 N11 95.4(7) . . ?
N12 Rh4 N11 92.0(8) . . ?
N10 Rh4 S10 87.0(5) . . ?
N12 Rh4 S10 175.0(4) . . ?
N11 Rh4 S10 86.5(6) . . ?
N10 Rh4 S11 172.8(5) . . ?
N12 Rh4 S11 84.5(5) . . ?
N11 Rh4 S11 83.3(5) . . ?
S10 Rh4 S11 99.98(19) . . ?
N10 Rh4 S12 88.7(6) . . ?
N12 Rh4 S12 87.1(6) . . ?
N11 Rh4 S12 175.8(5) . . ?
S10 Rh4 S12 94.7(3) . . ?
S11 Rh4 S12 92.5(2) . . ?
C1 S1 C7 96.8(4) . . ?
C1 S1 Rh1 96.4(3) . . ?
C7 S1 Rh1 116.7(2) . . ?
C3 S2 C20 103.7(4) . . ?
C3 S2 Rh1 98.8(3) . . ?
C20 S2 Rh1 122.0(2) . . ?
C5 S3 Rh1 96.9(3) . . ?
C21 S4 C27 95.6(3) . . ?
C21 S4 Rh2 98.2(2) . . ?
C27 S4 Rh2 115.1(2) . . ?
C23 S5 C40 103.1(3) . . ?
C23 S5 Rh2 99.0(2) . . ?
C40 S5 Rh2 121.3(2) . . ?
C25 S6 Rh2 96.9(3) . . ?
C41 S7 C47 98.2(5) . . ?
C41 S7 Rh3 96.1(4) . . ?
C47 S7 Rh3 117.6(3) . . ?
C43 S8 C60 104.5(4) . . ?
C43 S8 Rh3 99.2(3) . . ?
C60 S8 Rh3 120.9(2) . . ?
C45 S9 Rh3 97.9(4) . . ?
C61 S10 C67 93.6(10) . . ?
C61 S10 Rh4 97.0(7) . . ?
C67 S10 Rh4 116.4(7) . . ?
C63 S11 C80 102.8(11) . . ?
C63 S11 Rh4 101.0(7) . . ?
C80 S11 Rh4 120.5(6) . . ?
C65 S12 Rh4 96.8(7) . . ?
C2 N1 Rh1 112.8(5) . . ?
C2 N1 H1 109.0 . . ?
Rh1 N1 H1 109.0 . . ?
C2 N1 H2 109.0 . . ?
Rh1 N1 H2 109.0 . . ?
H1 N1 H2 107.8 . . ?
C4 N2 Rh1 111.5(5) . . ?
C4 N2 H3 109.3 . . ?
Rh1 N2 H3 109.3 . . ?
C4 N2 H4 109.3 . . ?
Rh1 N2 H4 109.3 . . ?
H3 N2 H4 108.0 . . ?
C6 N3 Rh1 113.2(5) . . ?
C6 N3 H5 108.9 . . ?
Rh1 N3 H5 108.9 . . ?
C6 N3 H6 108.9 . . ?
Rh1 N3 H6 108.9 . . ?
H5 N3 H6 107.7 . . ?
C22 N4 Rh2 113.1(5) . . ?
C22 N4 H7 109.0 . . ?
Rh2 N4 H7 109.0 . . ?
C22 N4 H8 109.0 . . ?
Rh2 N4 H8 109.0 . . ?
H7 N4 H8 107.8 . . ?
C24 N5 Rh2 111.4(4) . . ?
C24 N5 H9 109.4 . . ?
Rh2 N5 H9 109.4 . . ?
C24 N5 H10 109.4 . . ?
Rh2 N5 H10 109.4 . . ?
H9 N5 H10 108.0 . . ?
C26 N6 Rh2 113.9(4) . . ?
C26 N6 H11 108.8 . . ?
Rh2 N6 H11 108.8 . . ?
C26 N6 H12 108.8 . . ?
Rh2 N6 H12 108.8 . . ?
H11 N6 H12 107.7 . . ?
C42 N7 Rh3 113.8(6) . . ?
C42 N7 H13 108.8 . . ?
Rh3 N7 H13 108.8 . . ?
C42 N7 H14 108.8 . . ?
Rh3 N7 H14 108.8 . . ?
H13 N7 H14 107.7 . . ?
C44B N8 C44A 45.6(10) . . ?
C44B N8 Rh3 114.2(10) . . ?
C44A N8 Rh3 104.4(6) . . ?
C44B N8 H15 65.8 . . ?
C44A N8 H15 110.9 . . ?
Rh3 N8 H15 110.9 . . ?
C44B N8 H16 133.2 . . ?
C44A N8 H16 110.9 . . ?
Rh3 N8 H16 110.9 . . ?
H15 N8 H16 108.9 . . ?
C44B N8 H17 108.7 . . ?
C44A N8 H17 145.2 . . ?
Rh3 N8 H17 108.7 . . ?
H15 N8 H17 46.5 . . ?
H16 N8 H17 66.8 . . ?
C44B N8 H18 108.7 . . ?
C44A N8 H18 70.7 . . ?
Rh3 N8 H18 108.7 . . ?
H15 N8 H18 138.3 . . ?
H17 N8 H18 107.6 . . ?
C46 N9 Rh3 113.0(5) . . ?
C46 N9 H19 109.0 . . ?
Rh3 N9 H19 109.0 . . ?
C46 N9 H20 109.0 . . ?
Rh3 N9 H20 109.0 . . ?
H19 N9 H20 107.8 . . ?
C62 N10 Rh4 112.2(14) . . ?
C62 N10 H21 109.2 . . ?
Rh4 N10 H21 109.2 . . ?
C62 N10 H22 109.2 . . ?
Rh4 N10 H22 109.2 . . ?
H21 N10 H22 107.9 . . ?
C64 N11 Rh4 108.8(15) . . ?
C64 N11 H23 109.9 . . ?
Rh4 N11 H23 109.9 . . ?
C64 N11 H24 109.9 . . ?
Rh4 N11 H24 109.9 . . ?
H23 N11 H24 108.3 . . ?
C66 N12 Rh4 111.5(12) . . ?
C66 N12 H25 109.3 . . ?
Rh4 N12 H25 109.3 . . ?
C66 N12 H26 109.3 . . ?
Rh4 N12 H26 109.3 . . ?
H25 N12 H26 108.0 . . ?
C2 C1 S1 110.5(6) . . ?
C2 C1 H27 109.6 . . ?
S1 C1 H27 109.6 . . ?
C2 C1 H28 109.6 . . ?
S1 C1 H28 109.6 . . ?
H27 C1 H28 108.1 . . ?
N1 C2 C1 108.8(6) . . ?
N1 C2 H29 109.9 . . ?
C1 C2 H29 109.9 . . ?
N1 C2 H30 109.9 . . ?
C1 C2 H30 109.9 . . ?
H29 C2 H30 108.3 . . ?
C4 C3 S2 112.7(5) . . ?
C4 C3 H31 109.0 . . ?
S2 C3 H31 109.0 . . ?
C4 C3 H32 109.0 . . ?
S2 C3 H32 109.0 . . ?
H31 C3 H32 107.8 . . ?
N2 C4 C3 108.5(7) . . ?
N2 C4 H33 110.0 . . ?
C3 C4 H33 110.0 . . ?
N2 C4 H34 110.0 . . ?
C3 C4 H34 110.0 . . ?
H33 C4 H34 108.4 . . ?
C6 C5 S3 109.4(7) . . ?
C6 C5 H35 109.8 . . ?
S3 C5 H35 109.8 . . ?
C6 C5 H36 109.8 . . ?
S3 C5 H36 109.8 . . ?
H35 C5 H36 108.2 . . ?
C5 C6 N3 111.0(8) . . ?
C5 C6 H37 109.4 . . ?
N3 C6 H37 109.4 . . ?
C5 C6 H38 109.4 . . ?
N3 C6 H38 109.4 . . ?
H37 C6 H38 108.0 . . ?
C8 C7 S1 117.5(5) . . ?
C8 C7 H39 107.9 . . ?
S1 C7 H39 107.9 . . ?
C8 C7 H40 107.9 . . ?
S1 C7 H40 107.9 . . ?
H39 C7 H40 107.2 . . ?
C9 C8 C13 119.9(7) . . ?
C9 C8 C7 116.9(7) . . ?
C13 C8 C7 123.1(6) . . ?
C10 C9 C8 119.7(8) . . ?
C10 C9 H41 120.1 . . ?
C8 C9 H41 120.1 . . ?
C11 C10 C9 121.3(7) . . ?
C11 C10 H42 119.3 . . ?
C9 C10 H42 119.3 . . ?
C10 C11 C12 118.8(8) . . ?
C10 C11 H43 120.6 . . ?
C12 C11 H43 120.6 . . ?
C11 C12 C13 121.0(7) . . ?
C11 C12 H44 119.5 . . ?
C13 C12 H44 119.5 . . ?
C8 C13 C12 119.1(6) . . ?
C8 C13 C14 119.6(7) . . ?
C12 C13 C14 121.3(6) . . ?
C15 C14 C19 118.5(6) . . ?
C15 C14 C13 120.0(6) . . ?
C19 C14 C13 121.5(6) . . ?
C14 C15 C16 121.3(8) . . ?
C14 C15 H45 119.3 . . ?
C16 C15 H45 119.3 . . ?
C17 C16 C15 119.6(8) . . ?
C17 C16 H46 120.2 . . ?
C15 C16 H46 120.2 . . ?
C16 C17 C18 120.9(7) . . ?
C16 C17 H47 119.5 . . ?
C18 C17 H47 119.5 . . ?
C17 C18 C19 120.1(8) . . ?
C17 C18 H48 120.0 . . ?
C19 C18 H48 120.0 . . ?
C18 C19 C14 119.4(7) . . ?
C18 C19 C20 120.3(7) . . ?
C14 C19 C20 120.2(6) . . ?
C19 C20 S2 120.0(5) . . ?
C19 C20 H49 107.3 . . ?
S2 C20 H49 107.3 . . ?
C19 C20 H50 107.3 . . ?
S2 C20 H50 107.3 . . ?
H49 C20 H50 106.9 . . ?
C22 C21 S4 110.4(5) . . ?
C22 C21 H51 109.6 . . ?
S4 C21 H51 109.6 . . ?
C22 C21 H52 109.6 . . ?
S4 C21 H52 109.6 . . ?
H51 C21 H52 108.1 . . ?
N4 C22 C21 109.6(6) . . ?
N4 C22 H53 109.7 . . ?
C21 C22 H53 109.7 . . ?
N4 C22 H54 109.7 . . ?
C21 C22 H54 109.7 . . ?
H53 C22 H54 108.2 . . ?
C24 C23 S5 111.2(4) . . ?
C24 C23 H55 109.4 . . ?
S5 C23 H55 109.4 . . ?
C24 C23 H56 109.4 . . ?
S5 C23 H56 109.4 . . ?
H55 C23 H56 108.0 . . ?
N5 C24 C23 109.3(5) . . ?
N5 C24 H57 109.8 . . ?
C23 C24 H57 109.8 . . ?
N5 C24 H58 109.8 . . ?
C23 C24 H58 109.8 . . ?
H57 C24 H58 108.3 . . ?
C26 C25 S6 109.7(5) . . ?
C26 C25 H59 109.7 . . ?
S6 C25 H59 109.7 . . ?
C26 C25 H60 109.7 . . ?
S6 C25 H60 109.7 . . ?
H59 C25 H60 108.2 . . ?
N6 C26 C25 110.7(6) . . ?
N6 C26 H61 109.5 . . ?
C25 C26 H61 109.5 . . ?
N6 C26 H62 109.5 . . ?
C25 C26 H62 109.5 . . ?
H61 C26 H62 108.1 . . ?
C28 C27 S4 118.2(5) . . ?
C28 C27 H63 107.8 . . ?
S4 C27 H63 107.8 . . ?
C28 C27 H64 107.8 . . ?
S4 C27 H64 107.8 . . ?
H63 C27 H64 107.1 . . ?
C33 C28 C29 119.4(7) . . ?
C33 C28 C27 124.3(6) . . ?
C29 C28 C27 116.2(7) . . ?
C30 C29 C28 119.5(8) . . ?
C30 C29 H65 120.2 . . ?
C28 C29 H65 120.2 . . ?
C31 C30 C29 120.7(7) . . ?
C31 C30 H66 119.7 . . ?
C29 C30 H66 119.7 . . ?
C32 C31 C30 119.1(8) . . ?
C32 C31 H67 120.5 . . ?
C30 C31 H67 120.5 . . ?
C31 C32 C33 121.8(8) . . ?
C31 C32 H68 119.1 . . ?
C33 C32 H68 119.1 . . ?
C28 C33 C32 119.5(7) . . ?
C28 C33 C34 122.4(6) . . ?
C32 C33 C34 118.0(7) . . ?
C35 C34 C39 119.1(6) . . ?
C35 C34 C33 120.0(6) . . ?
C39 C34 C33 120.8(6) . . ?
C36 C35 C34 121.7(6) . . ?
C36 C35 H69 119.1 . . ?
C34 C35 H69 119.1 . . ?
C35 C36 C37 119.9(7) . . ?
C35 C36 H70 120.0 . . ?
C37 C36 H70 120.0 . . ?
C38 C37 C36 119.1(7) . . ?
C38 C37 H71 120.5 . . ?
C36 C37 H71 120.5 . . ?
C37 C38 C39 121.4(6) . . ?
C37 C38 H72 119.3 . . ?
C39 C38 H72 119.3 . . ?
C38 C39 C34 118.7(6) . . ?
C38 C39 C40 120.7(6) . . ?
C34 C39 C40 120.6(6) . . ?
C39 C40 S5 118.9(5) . . ?
C39 C40 H73 107.6 . . ?
S5 C40 H73 107.6 . . ?
C39 C40 H74 107.6 . . ?
S5 C40 H74 107.6 . . ?
H73 C40 H74 107.0 . . ?
C42 C41 S7 109.7(8) . . ?
C42 C41 H75 109.7 . . ?
S7 C41 H75 109.7 . . ?
C42 C41 H76 109.7 . . ?
S7 C41 H76 109.7 . . ?
H75 C41 H76 108.2 . . ?
N7 C42 C41 110.1(8) . . ?
N7 C42 H77 109.6 . . ?
C41 C42 H77 109.6 . . ?
N7 C42 H78 109.6 . . ?
C41 C42 H78 109.6 . . ?
H77 C42 H78 108.2 . . ?
C44A C43 C44B 49.3(11) . . ?
C44A C43 S8 115.1(8) . . ?
C44B C43 S8 113.5(9) . . ?
C44A C43 H79 108.5 . . ?
C44B C43 H79 137.8 . . ?
S8 C43 H79 108.5 . . ?
C44A C43 H80 108.5 . . ?
C44B C43 H80 62.5 . . ?
S8 C43 H80 108.5 . . ?
H79 C43 H80 107.5 . . ?
C44A C43 H81 61.8 . . ?
C44B C43 H81 108.9 . . ?
S8 C43 H81 108.9 . . ?
H79 C43 H81 51.6 . . ?
H80 C43 H81 141.7 . . ?
C44A C43 H82 135.9 . . ?
C44B C43 H82 108.9 . . ?
S8 C43 H82 108.9 . . ?
H79 C43 H82 58.8 . . ?
H80 C43 H82 51.0 . . ?
H81 C43 H82 107.7 . . ?
C43 C44A N8 110.0(11) . . ?
C43 C44A H83 109.7 . . ?
N8 C44A H83 109.7 . . ?
C43 C44A H84 109.7 . . ?
N8 C44A H84 109.7 . . ?
H83 C44A H84 108.2 . . ?
N8 C44B C43 110.2(13) . . ?
N8 C44B H125 109.6 . . ?
C43 C44B H125 109.6 . . ?
N8 C44B H126 109.6 . . ?
C43 C44B H126 109.6 . . ?
H125 C44B H126 108.1 . . ?
C46 C45 S9 107.6(7) . . ?
C46 C45 H85 110.2 . . ?
S9 C45 H85 110.2 . . ?
C46 C45 H86 110.2 . . ?
S9 C45 H86 110.2 . . ?
H85 C45 H86 108.5 . . ?
N9 C46 C45 110.1(8) . . ?
N9 C46 H87 109.6 . . ?
C45 C46 H87 109.6 . . ?
N9 C46 H88 109.6 . . ?
C45 C46 H88 109.6 . . ?
H87 C46 H88 108.2 . . ?
C48 C47 S7 118.0(5) . . ?
C48 C47 H89 107.8 . . ?
S7 C47 H89 107.8 . . ?
C48 C47 H90 107.8 . . ?
S7 C47 H90 107.8 . . ?
H89 C47 H90 107.1 . . ?
C53 C48 C49 119.0(9) . . ?
C53 C48 C47 122.6(7) . . ?
C49 C48 C47 118.4(8) . . ?
C50 C49 C48 120.5(9) . . ?
C50 C49 H91 119.7 . . ?
C48 C49 H91 119.7 . . ?
C49 C50 C51 120.9(8) . . ?
C49 C50 H92 119.6 . . ?
C51 C50 H92 119.6 . . ?
C52 C51 C50 118.5(9) . . ?
C52 C51 H93 120.8 . . ?
C50 C51 H93 120.8 . . ?
C51 C52 C53 121.9(9) . . ?
C51 C52 H94 119.0 . . ?
C53 C52 H94 119.0 . . ?
C48 C53 C52 119.1(7) . . ?
C48 C53 C54 122.4(7) . . ?
C52 C53 C54 118.4(7) . . ?
C55 C54 C59 119.1(6) . . ?
C55 C54 C53 118.9(6) . . ?
C59 C54 C53 121.8(6) . . ?
C56 C55 C54 120.7(7) . . ?
C56 C55 H95 119.6 . . ?
C54 C55 H95 119.6 . . ?
C55 C56 C57 119.7(7) . . ?
C55 C56 H96 120.1 . . ?
C57 C56 H96 120.1 . . ?
C58 C57 C56 119.9(7) . . ?
C58 C57 H97 120.1 . . ?
C56 C57 H97 120.1 . . ?
C57 C58 C59 121.5(7) . . ?
C57 C58 H98 119.2 . . ?
C59 C58 H98 119.2 . . ?
C58 C59 C54 119.0(6) . . ?
C58 C59 C60 120.1(6) . . ?
C54 C59 C60 120.8(6) . . ?
C59 C60 S8 120.1(5) . . ?
C59 C60 H99 107.3 . . ?
S8 C60 H99 107.3 . . ?
C59 C60 H100 107.3 . . ?
S8 C60 H100 107.3 . . ?
H99 C60 H100 106.9 . . ?
C62 C61 S10 110.1(15) . . ?
C62 C61 H101 109.6 . . ?
S10 C61 H101 109.6 . . ?
C62 C61 H102 109.6 . . ?
S10 C61 H102 109.6 . . ?
H101 C61 H102 108.2 . . ?
N10 C62 C61 111.4(18) . . ?
N10 C62 H103 109.3 . . ?
C61 C62 H103 109.3 . . ?
N10 C62 H104 109.3 . . ?
C61 C62 H104 109.3 . . ?
H103 C62 H104 108.0 . . ?
C64 C63 S11 113.8(17) . . ?
C64 C63 H105 108.8 . . ?
S11 C63 H105 108.8 . . ?
C64 C63 H106 108.8 . . ?
S11 C63 H106 108.8 . . ?
H105 C63 H106 107.7 . . ?
C63 C64 N11 109.0(19) . . ?
C63 C64 H107 109.9 . . ?
N11 C64 H107 109.9 . . ?
C63 C64 H108 109.9 . . ?
N11 C64 H108 109.9 . . ?
H107 C64 H108 108.3 . . ?
C66 C65 S12 110.3(16) . . ?
C66 C65 H109 109.6 . . ?
S12 C65 H109 109.6 . . ?
C66 C65 H110 109.6 . . ?
S12 C65 H110 109.6 . . ?
H109 C65 H110 108.1 . . ?
N12 C66 C65 111.2(17) . . ?
N12 C66 H111 109.4 . . ?
C65 C66 H111 109.4 . . ?
N12 C66 H112 109.4 . . ?
C65 C66 H112 109.4 . . ?
H111 C66 H112 108.0 . . ?
C68 C67 S10 117.8(11) . . ?
C68 C67 H113 107.8 . . ?
S10 C67 H113 107.8 . . ?
C68 C67 H114 107.8 . . ?
S10 C67 H114 107.8 . . ?
H113 C67 H114 107.2 . . ?
C69 C68 C73 120.0 . . ?
C69 C68 C67 115.4(11) . . ?
C73 C68 C67 124.3(12) . . ?
C70 C69 C68 120.0 . . ?
C70 C69 H115 120.0 . . ?
C68 C69 H115 120.0 . . ?
C69 C70 C71 120.0 . . ?
C69 C70 H116 120.0 . . ?
C71 C70 H116 120.0 . . ?
C72 C71 C70 120.0 . . ?
C72 C71 H117 120.0 . . ?
C70 C71 H117 120.0 . . ?
C71 C72 C73 120.0 . . ?
C71 C72 H118 120.0 . . ?
C73 C72 H118 120.0 . . ?
C72 C73 C68 120.0 . . ?
C72 C73 C74 118.0(11) . . ?
C68 C73 C74 121.9(11) . . ?
C75 C74 C79 120.0 . . ?
C75 C74 C73 117.1(8) . . ?
C79 C74 C73 122.6(8) . . ?
C76 C75 C74 120.0 . . ?
C76 C75 H119 120.0 . . ?
C74 C75 H119 120.0 . . ?
C77 C76 C75 120.0 . . ?
C77 C76 H120 120.0 . . ?
C75 C76 H120 120.0 . . ?
C76 C77 C78 120.0 . . ?
C76 C77 H121 120.0 . . ?
C78 C77 H121 120.0 . . ?
C77 C78 C79 120.0 . . ?
C77 C78 H122 120.0 . . ?
C79 C78 H122 120.0 . . ?
C78 C79 C74 120.0 . . ?
C78 C79 C80 119.4(11) . . ?
C74 C79 C80 120.6(11) . . ?
C79 C80 S11 119.9(14) . . ?
C79 C80 H123 107.3 . . ?
S11 C80 H123 107.3 . . ?
C79 C80 H124 107.3 . . ?
S11 C80 H124 107.3 . . ?
H123 C80 H124 106.9 . . ?

loop_
_geom_bond_atom_site_label_1
_geom_bond_atom_site_label_2
_geom_bond_distance
_geom_bond_site_symmetry_2
_geom_bond_publ_flag
Rh1 N3 2.093(6) . ?
Rh1 N1 2.100(6) . ?
Rh1 N2 2.162(6) . ?
Rh1 S2 2.313(2) . ?
Rh1 S3 2.313(2) . ?
Rh1 S1 2.3245(17) . ?
Rh2 N6 2.087(5) . ?
Rh2 N4 2.091(6) . ?
Rh2 N5 2.140(5) . ?
Rh2 S6 2.3238(18) . ?
Rh2 S5 2.3258(17) . ?
Rh2 S4 2.3306(17) . ?
Rh3 N7 2.081(7) . ?
Rh3 N9 2.104(7) . ?
Rh3 N8 2.158(7) . ?
Rh3 S8 2.299(2) . ?
Rh3 S7 2.324(2) . ?
Rh3 S9 2.328(2) . ?
Rh4 N10 2.094(16) . ?
Rh4 N12 2.103(16) . ?
Rh4 N11 2.188(19) . ?
Rh4 S10 2.305(5) . ?
Rh4 S11 2.306(5) . ?
Rh4 S12 2.339(8) . ?
S1 C1 1.824(7) . ?
S1 C7 1.840(7) . ?
S2 C3 1.810(8) . ?
S2 C20 1.832(8) . ?
S3 C5 1.827(8) . ?
S4 C21 1.810(7) . ?
S4 C27 1.840(6) . ?
S5 C23 1.826(6) . ?
S5 C40 1.839(7) . ?
S6 C25 1.828(8) . ?
S7 C41 1.818(10) . ?
S7 C47 1.859(9) . ?
S8 C43 1.803(9) . ?
S8 C60 1.821(7) . ?
S9 C45 1.826(10) . ?
S10 C61 1.83(2) . ?
S10 C67 1.845(19) . ?
S11 C63 1.72(2) . ?
S11 C80 1.85(2) . ?
S12 C65 1.86(2) . ?
N1 C2 1.482(10) . ?
N1 H1 0.9200 . ?
N1 H2 0.9200 . ?
N2 C4 1.472(10) . ?
N2 H3 0.9200 . ?
N2 H4 0.9200 . ?
N3 C6 1.501(10) . ?
N3 H5 0.9200 . ?
N3 H6 0.9200 . ?
N4 C22 1.490(9) . ?
N4 H7 0.9200 . ?
N4 H8 0.9200 . ?
N5 C24 1.489(8) . ?
N5 H9 0.9200 . ?
N5 H10 0.9200 . ?
N6 C26 1.483(9) . ?
N6 H11 0.9200 . ?
N6 H12 0.9200 . ?
N7 C42 1.487(13) . ?
N7 H13 0.9200 . ?
N7 H14 0.9200 . ?
N8 C44B 1.452(18) . ?
N8 C44A 1.641(18) . ?
N8 H15 0.9200 . ?
N8 H16 0.9200 . ?
N8 H17 0.9200 . ?
N8 H18 0.9200 . ?
N9 C46 1.482(12) . ?
N9 H19 0.9200 . ?
N9 H20 0.9200 . ?
N10 C62 1.49(2) . ?
N10 H21 0.9200 . ?
N10 H22 0.9200 . ?
N11 C64 1.495(10) . ?
N11 H23 0.9200 . ?
N11 H24 0.9200 . ?
N12 C66 1.50(3) . ?
N12 H25 0.9200 . ?
N12 H26 0.9200 . ?
C1 C2 1.495(10) . ?
C1 H27 0.9900 . ?
C1 H28 0.9900 . ?
C2 H29 0.9900 . ?
C2 H30 0.9900 . ?
C3 C4 1.508(12) . ?
C3 H31 0.9900 . ?
C3 H32 0.9900 . ?
C4 H33 0.9900 . ?
C4 H34 0.9900 . ?
C5 C6 1.495(14) . ?
C5 H35 0.9900 . ?
C5 H36 0.9900 . ?
C6 H37 0.9900 . ?
C6 H38 0.9900 . ?
C7 C8 1.520(10) . ?
C7 H39 0.9900 . ?
C7 H40 0.9900 . ?
C8 C9 1.390(9) . ?
C8 C13 1.392(10) . ?
C9 C10 1.382(12) . ?
C9 H41 0.9500 . ?
C10 C11 1.379(12) . ?
C10 H42 0.9500 . ?
C11 C12 1.384(10) . ?
C11 H43 0.9500 . ?
C12 C13 1.397(10) . ?
C12 H44 0.9500 . ?
C13 C14 1.478(9) . ?
C14 C15 1.380(10) . ?
C14 C19 1.413(9) . ?
C15 C16 1.392(11) . ?
C15 H45 0.9500 . ?
C16 C17 1.356(13) . ?
C16 H46 0.9500 . ?
C17 C18 1.385(13) . ?
C17 H47 0.9500 . ?
C18 C19 1.391(10) . ?
C18 H48 0.9500 . ?
C19 C20 1.509(10) . ?
C20 H49 0.9900 . ?
C20 H50 0.9900 . ?
C21 C22 1.505(11) . ?
C21 H51 0.9900 . ?
C21 H52 0.9900 . ?
C22 H53 0.9900 . ?
C22 H54 0.9900 . ?
C23 C24 1.507(9) . ?
C23 H55 0.9900 . ?
C23 H56 0.9900 . ?
C24 H57 0.9900 . ?
C24 H58 0.9900 . ?
C25 C26 1.507(11) . ?
C25 H59 0.9900 . ?
C25 H60 0.9900 . ?
C26 H61 0.9900 . ?
C26 H62 0.9900 . ?
C27 C28 1.514(10) . ?
C27 H63 0.9900 . ?
C27 H64 0.9900 . ?
C28 C33 1.372(10) . ?
C28 C29 1.409(10) . ?
C29 C30 1.391(11) . ?
C29 H65 0.9500 . ?
C30 C31 1.373(12) . ?
C30 H66 0.9500 . ?
C31 C32 1.370(10) . ?
C31 H67 0.9500 . ?
C32 C33 1.390(10) . ?
C32 H68 0.9500 . ?
C33 C34 1.491(9) . ?
C34 C35 1.390(9) . ?
C34 C39 1.410(9) . ?
C35 C36 1.384(10) . ?
C35 H69 0.9500 . ?
C36 C37 1.396(10) . ?
C36 H70 0.9500 . ?
C37 C38 1.391(10) . ?
C37 H71 0.9500 . ?
C38 C39 1.409(9) . ?
C38 H72 0.9500 . ?
C39 C40 1.504(9) . ?
C40 H73 0.9900 . ?
C40 H74 0.9900 . ?
C41 C42 1.499(15) . ?
C41 H75 0.9900 . ?
C41 H76 0.9900 . ?
C42 H77 0.9900 . ?
C42 H78 0.9900 . ?
C43 C44A 1.344(17) . ?
C43 C44B 1.53(2) . ?
C43 H79 0.9900 . ?
C43 H80 0.9900 . ?
C43 H81 0.9900 . ?
C43 H82 0.9900 . ?
C44A H83 0.9900 . ?
C44A H84 0.9900 . ?
C44B H125 0.9900 . ?
C44B H126 0.9900 . ?
C45 C46 1.542(14) . ?
C45 H85 0.9900 . ?
C45 H86 0.9900 . ?
C46 H87 0.9900 . ?
C46 H88 0.9900 . ?
C47 C48 1.490(12) . ?
C47 H89 0.9900 . ?
C47 H90 0.9900 . ?
C48 C53 1.388(11) . ?
C48 C49 1.409(11) . ?
C49 C50 1.382(14) . ?
C49 H91 0.9500 . ?
C50 C51 1.387(14) . ?
C50 H92 0.9500 . ?
C51 C52 1.378(11) . ?
C51 H93 0.9500 . ?
C52 C53 1.405(11) . ?
C52 H94 0.9500 . ?
C53 C54 1.494(10) . ?
C54 C55 1.398(9) . ?
C54 C59 1.399(9) . ?
C55 C56 1.375(10) . ?
C55 H95 0.9500 . ?
C56 C57 1.387(11) . ?
C56 H96 0.9500 . ?
C57 C58 1.367(10) . ?
C57 H97 0.9500 . ?
C58 C59 1.384(9) . ?
C58 H98 0.9500 . ?
C59 C60 1.514(9) . ?
C60 H99 0.9900 . ?
C60 H100 0.9900 . ?
C61 C62 1.497(10) . ?
C61 H101 0.9900 . ?
C61 H102 0.9900 . ?
C62 H103 0.9900 . ?
C62 H104 0.9900 . ?
C63 C64 1.486(10) . ?
C63 H105 0.9900 . ?
C63 H106 0.9900 . ?
C64 H107 0.9900 . ?
C64 H108 0.9900 . ?
C65 C66 1.503(10) . ?
C65 H109 0.9900 . ?
C65 H110 0.9900 . ?
C66 H111 0.9900 . ?
C66 H112 0.9900 . ?
C67 C68 1.51(2) . ?
C67 H113 0.9900 . ?
C67 H114 0.9900 . ?
C68 C69 1.3900 . ?
C68 C73 1.3900 . ?
C69 C70 1.3900 . ?
C69 H115 0.9500 . ?
C70 C71 1.3900 . ?
C70 H116 0.9500 . ?
C71 C72 1.3900 . ?
C71 H117 0.9500 . ?
C72 C73 1.3900 . ?
C72 H118 0.9500 . ?
C73 C74 1.489(12) . ?
C74 C75 1.3900 . ?
C74 C79 1.3900 . ?
C75 C76 1.3900 . ?
C75 H119 0.9500 . ?
C76 C77 1.3900 . ?
C76 H120 0.9500 . ?
C77 C78 1.3900 . ?
C77 H121 0.9500 . ?
C78 C79 1.3900 . ?
C78 H122 0.9500 . ?
C79 C80 1.48(2) . ?
C80 H123 0.9900 . ?
C80 H124 0.9900 . ?
O13A O13A 1.71(8) 2_655 ?

loop_
_geom_hbond_atom_site_label_D
_geom_hbond_atom_site_label_H
_geom_hbond_atom_site_label_A
_geom_hbond_distance_DH
_geom_hbond_distance_HA
_geom_hbond_distance_DA
_geom_hbond_angle_DHA
_geom_hbond_site_symmetry_A
N1 H1 Cl3 0.92 2.38 3.300(7) 173.2 3_656
N1 H2 Cl3 0.92 2.57 3.387(6) 148.0 1_455
N2 H3 Cl4 0.92 2.72 3.546(7) 150.7 .
N2 H4 O3 0.92 2.07 2.899(12) 149.2 4
N3 H5 O2 0.92 2.08 2.881(9) 144.4 .
N3 H6 O5A 0.92 1.79 2.583(18) 142.2 .
N4 H7 Cl2 0.92 2.70 3.466(6) 141.5 .
N4 H7 Cl6A 0.92 2.96 3.406(11) 111.8 .
N4 H7 Cl6B 0.92 2.94 3.527(8) 122.8 .
N5 H9 O6A 0.92 1.94 2.856(18) 179.6 .
N5 H9 O5B 0.92 2.31 3.165(11) 153.7 .
N5 H10 Cl2 0.92 2.35 3.203(5) 153.6 .
N6 H11 Cl6A 0.92 2.42 3.332(11) 173.3 .
N6 H11 Cl6B 0.92 2.37 3.205(7) 150.1 .
N6 H12 Cl1 0.92 2.47 3.327(6) 155.7 .
N7 H13 Cl8A 0.92 2.15 3.007(16) 154.0 .
N7 H14 O12A 0.92 2.17 3.05(5) 160.9 .
N8 H17 O16B 0.92 2.19 3.05(3) 156.7 1_655
N8 H18 O8B 0.92 2.13 2.884(17) 138.0 4_665

loop_
_geom_torsion_atom_site_label_1
_geom_torsion_atom_site_label_2
_geom_torsion_atom_site_label_3
_geom_torsion_atom_site_label_4
_geom_torsion
_geom_torsion_site_symmetry_1
_geom_torsion_site_symmetry_2
_geom_torsion_site_symmetry_3
_geom_torsion_site_symmetry_4
_geom_torsion_publ_flag
N1 Rh1 S1 C1 -10.8(3) . . . . ?
N2 Rh1 S1 C1 80.7(3) . . . . ?
S2 Rh1 S1 C1 165.1(3) . . . . ?
S3 Rh1 S1 C1 -100.1(3) . . . . ?
N1 Rh1 S1 C7 90.2(3) . . . . ?
N2 Rh1 S1 C7 -178.3(3) . . . . ?
S2 Rh1 S1 C7 -93.9(3) . . . . ?
S3 Rh1 S1 C7 0.9(3) . . . . ?
N3 Rh1 S2 C3 87.9(4) . . . . ?
N2 Rh1 S2 C3 -2.4(4) . . . . ?
S3 Rh1 S2 C3 173.8(3) . . . . ?
S1 Rh1 S2 C3 -90.3(3) . . . . ?
N3 Rh1 S2 C20 -159.9(4) . . . . ?
N2 Rh1 S2 C20 109.9(3) . . . . ?
S3 Rh1 S2 C20 -74.0(3) . . . . ?
S1 Rh1 S2 C20 21.9(3) . . . . ?
N3 Rh1 S3 C5 -15.4(5) . . . . ?
N1 Rh1 S3 C5 75.1(4) . . . . ?
S2 Rh1 S3 C5 -99.3(4) . . . . ?
S1 Rh1 S3 C5 160.9(4) . . . . ?
N4 Rh2 S4 C21 -7.5(3) . . . . ?
N5 Rh2 S4 C21 82.8(3) . . . . ?
S6 Rh2 S4 C21 -99.1(3) . . . . ?
S5 Rh2 S4 C21 167.7(2) . . . . ?
N4 Rh2 S4 C27 92.7(3) . . . . ?
N5 Rh2 S4 C27 -177.0(3) . . . . ?
S6 Rh2 S4 C27 1.1(3) . . . . ?
S5 Rh2 S4 C27 -92.1(3) . . . . ?
N6 Rh2 S5 C23 87.1(2) . . . . ?
N5 Rh2 S5 C23 -2.6(2) . . . . ?
S6 Rh2 S5 C23 173.0(2) . . . . ?
S4 Rh2 S5 C23 -91.8(2) . . . . ?
N6 Rh2 S5 C40 -161.5(3) . . . . ?
N5 Rh2 S5 C40 108.7(3) . . . . ?
S6 Rh2 S5 C40 -75.7(3) . . . . ?
S4 Rh2 S5 C40 19.5(3) . . . . ?
N6 Rh2 S6 C25 -13.6(3) . . . . ?
N4 Rh2 S6 C25 75.7(3) . . . . ?
S5 Rh2 S6 C25 -97.9(3) . . . . ?
S4 Rh2 S6 C25 161.2(3) . . . . ?
N7 Rh3 S7 C41 -15.5(5) . . . . ?
N8 Rh3 S7 C41 75.6(4) . . . . ?
S8 Rh3 S7 C41 160.5(4) . . . . ?
S9 Rh3 S7 C41 -106.0(4) . . . . ?
N7 Rh3 S7 C47 87.1(4) . . . . ?
N8 Rh3 S7 C47 178.2(4) . . . . ?
S8 Rh3 S7 C47 -96.8(3) . . . . ?
S9 Rh3 S7 C47 -3.4(3) . . . . ?
N9 Rh3 S8 C43 96.9(4) . . . . ?
N8 Rh3 S8 C43 6.5(4) . . . . ?
S7 Rh3 S8 C43 -80.2(3) . . . . ?
S9 Rh3 S8 C43 -177.6(3) . . . . ?
N9 Rh3 S8 C60 -150.0(3) . . . . ?
N8 Rh3 S8 C60 119.6(4) . . . . ?
S7 Rh3 S8 C60 32.9(3) . . . . ?
S9 Rh3 S8 C60 -64.5(3) . . . . ?
N7 Rh3 S9 C45 76.7(5) . . . . ?
N9 Rh3 S9 C45 -13.2(5) . . . . ?
S8 Rh3 S9 C45 -97.9(4) . . . . ?
S7 Rh3 S9 C45 162.9(4) . . . . ?
N10 Rh4 S10 C61 -11.8(9) . . . . ?
N11 Rh4 S10 C61 83.8(9) . . . . ?
S11 Rh4 S10 C61 166.4(8) . . . . ?
S12 Rh4 S10 C61 -100.2(8) . . . . ?
N10 Rh4 S10 C67 85.8(9) . . . . ?
N11 Rh4 S10 C67 -178.6(9) . . . . ?
S11 Rh4 S10 C67 -96.0(8) . . . . ?
S12 Rh4 S10 C67 -2.6(8) . . . . ?
N12 Rh4 S11 C63 93.3(9) . . . . ?
N11 Rh4 S11 C63 0.7(10) . . . . ?
S10 Rh4 S11 C63 -84.6(8) . . . . ?
S12 Rh4 S11 C63 -179.8(8) . . . . ?
N12 Rh4 S11 C80 -154.5(10) . . . . ?
N11 Rh4 S11 C80 112.9(10) . . . . ?
S10 Rh4 S11 C80 27.7(8) . . . . ?
S12 Rh4 S11 C80 -67.6(9) . . . . ?
N10 Rh4 S12 C65 80.8(9) . . . . ?
N12 Rh4 S12 C65 -7.7(9) . . . . ?
S10 Rh4 S12 C65 167.6(8) . . . . ?
S11 Rh4 S12 C65 -92.1(8) . . . . ?
N3 Rh1 N1 C2 164.6(5) . . . . ?
N2 Rh1 N1 C2 -105.7(5) . . . . ?
S3 Rh1 N1 C2 78.3(5) . . . . ?
S1 Rh1 N1 C2 -16.9(5) . . . . ?
N3 Rh1 N2 C4 -109.3(6) . . . . ?
N1 Rh1 N2 C4 160.2(6) . . . . ?
S2 Rh1 N2 C4 -25.1(5) . . . . ?
S1 Rh1 N2 C4 74.3(5) . . . . ?
N1 Rh1 N3 C6 -99.5(7) . . . . ?
N2 Rh1 N3 C6 169.1(7) . . . . ?
S2 Rh1 N3 C6 84.4(7) . . . . ?
S3 Rh1 N3 C6 -9.9(7) . . . . ?
N6 Rh2 N4 C22 161.0(5) . . . . ?
N5 Rh2 N4 C22 -109.7(5) . . . . ?
S6 Rh2 N4 C22 74.9(5) . . . . ?
S4 Rh2 N4 C22 -19.6(5) . . . . ?
N6 Rh2 N5 C24 -109.4(4) . . . . ?
N4 Rh2 N5 C24 161.1(4) . . . . ?
S5 Rh2 N5 C24 -24.8(4) . . . . ?
S4 Rh2 N5 C24 75.8(4) . . . . ?
N4 Rh2 N6 C26 -104.2(5) . . . . ?
N5 Rh2 N6 C26 165.5(5) . . . . ?
S6 Rh2 N6 C26 -12.2(5) . . . . ?
S5 Rh2 N6 C26 80.5(5) . . . . ?
N9 Rh3 N7 C42 172.0(8) . . . . ?
N8 Rh3 N7 C42 -97.9(8) . . . . ?
S7 Rh3 N7 C42 -10.6(7) . . . . ?
S9 Rh3 N7 C42 86.3(8) . . . . ?
N7 Rh3 N8 C44B -157.1(12) . . . . ?
N9 Rh3 N8 C44B -67.1(11) . . . . ?
S8 Rh3 N8 C44B 17.8(11) . . . . ?
S7 Rh3 N8 C44B 116.9(11) . . . . ?
N7 Rh3 N8 C44A 155.4(7) . . . . ?
N9 Rh3 N8 C44A -114.5(7) . . . . ?
S8 Rh3 N8 C44A -29.7(7) . . . . ?
S7 Rh3 N8 C44A 69.4(7) . . . . ?
N7 Rh3 N9 C46 -105.8(7) . . . . ?
N8 Rh3 N9 C46 163.2(7) . . . . ?
S8 Rh3 N9 C46 77.8(6) . . . . ?
S9 Rh3 N9 C46 -14.9(6) . . . . ?
N12 Rh4 N10 C62 168.2(16) . . . . ?
N11 Rh4 N10 C62 -99.9(16) . . . . ?
S10 Rh4 N10 C62 -13.8(15) . . . . ?
S12 Rh4 N10 C62 81.0(15) . . . . ?
N10 Rh4 N11 C64 159.8(14) . . . . ?
N12 Rh4 N11 C64 -111.6(14) . . . . ?
S10 Rh4 N11 C64 73.2(13) . . . . ?
S11 Rh4 N11 C64 -27.3(13) . . . . ?
N10 Rh4 N12 C66 -107.3(14) . . . . ?
N11 Rh4 N12 C66 157.4(14) . . . . ?
S11 Rh4 N12 C66 74.3(13) . . . . ?
S12 Rh4 N12 C66 -18.5(13) . . . . ?
C7 S1 C1 C2 -79.5(6) . . . . ?
Rh1 S1 C1 C2 38.4(6) . . . . ?
Rh1 N1 C2 C1 46.1(8) . . . . ?
S1 C1 C2 N1 -57.2(8) . . . . ?
C20 S2 C3 C4 -96.4(7) . . . . ?
Rh1 S2 C3 C4 29.7(7) . . . . ?
Rh1 N2 C4 C3 49.8(7) . . . . ?
S2 C3 C4 N2 -53.2(9) . . . . ?
Rh1 S3 C5 C6 40.6(7) . . . . ?
S3 C5 C6 N3 -54.6(9) . . . . ?
Rh1 N3 C6 C5 39.6(10) . . . . ?
C1 S1 C7 C8 158.3(5) . . . . ?
Rh1 S1 C7 C8 57.6(6) . . . . ?
S1 C7 C8 C9 -132.2(6) . . . . ?
S1 C7 C8 C13 51.9(8) . . . . ?
C13 C8 C9 C10 -3.8(12) . . . . ?
C7 C8 C9 C10 -179.9(7) . . . . ?
C8 C9 C10 C11 2.6(13) . . . . ?
C9 C10 C11 C12 -0.5(13) . . . . ?
C10 C11 C12 C13 -0.3(12) . . . . ?
C9 C8 C13 C12 3.0(10) . . . . ?
C7 C8 C13 C12 178.8(6) . . . . ?
C9 C8 C13 C14 -177.8(7) . . . . ?
C7 C8 C13 C14 -2.0(10) . . . . ?
C11 C12 C13 C8 -0.9(11) . . . . ?
C11 C12 C13 C14 179.9(7) . . . . ?
C8 C13 C14 C15 74.3(9) . . . . ?
C12 C13 C14 C15 -106.6(9) . . . . ?
C8 C13 C14 C19 -105.6(8) . . . . ?
C12 C13 C14 C19 73.6(9) . . . . ?
C19 C14 C15 C16 2.0(12) . . . . ?
C13 C14 C15 C16 -177.8(8) . . . . ?
C14 C15 C16 C17 -3.6(13) . . . . ?
C15 C16 C17 C18 1.7(14) . . . . ?
C16 C17 C18 C19 1.7(14) . . . . ?
C17 C18 C19 C14 -3.2(12) . . . . ?
C17 C18 C19 C20 179.7(7) . . . . ?
C15 C14 C19 C18 1.4(11) . . . . ?
C13 C14 C19 C18 -178.8(7) . . . . ?
C15 C14 C19 C20 178.5(7) . . . . ?
C13 C14 C19 C20 -1.7(10) . . . . ?
C18 C19 C20 S2 -80.0(8) . . . . ?
C14 C19 C20 S2 102.9(7) . . . . ?
C3 S2 C20 C19 65.1(6) . . . . ?
Rh1 S2 C20 C19 -44.7(6) . . . . ?
C27 S4 C21 C22 -82.3(5) . . . . ?
Rh2 S4 C21 C22 34.1(5) . . . . ?
Rh2 N4 C22 C21 47.0(7) . . . . ?
S4 C21 C22 N4 -54.1(7) . . . . ?
C40 S5 C23 C24 -95.3(5) . . . . ?
Rh2 S5 C23 C24 29.9(4) . . . . ?
Rh2 N5 C24 C23 50.7(5) . . . . ?
S5 C23 C24 N5 -53.6(6) . . . . ?
Rh2 S6 C25 C26 38.7(6) . . . . ?
Rh2 N6 C26 C25 41.1(8) . . . . ?
S6 C25 C26 N6 -54.1(8) . . . . ?
C21 S4 C27 C28 168.1(6) . . . . ?
Rh2 S4 C27 C28 66.3(6) . . . . ?
S4 C27 C28 C33 43.3(9) . . . . ?
S4 C27 C28 C29 -140.1(6) . . . . ?
C33 C28 C29 C30 0.9(10) . . . . ?
C27 C28 C29 C30 -175.8(6) . . . . ?
C28 C29 C30 C31 -0.5(11) . . . . ?
C29 C30 C31 C32 0.6(11) . . . . ?
C30 C31 C32 C33 -1.2(11) . . . . ?
C29 C28 C33 C32 -1.5(10) . . . . ?
C27 C28 C33 C32 174.9(6) . . . . ?
C29 C28 C33 C34 -179.2(6) . . . . ?
C27 C28 C33 C34 -2.8(10) . . . . ?
C31 C32 C33 C28 1.7(10) . . . . ?
C31 C32 C33 C34 179.5(6) . . . . ?
C28 C33 C34 C35 76.4(9) . . . . ?
C32 C33 C34 C35 -101.4(8) . . . . ?
C28 C33 C34 C39 -105.9(8) . . . . ?
C32 C33 C34 C39 76.3(9) . . . . ?
C39 C34 C35 C36 0.2(11) . . . . ?
C33 C34 C35 C36 178.0(7) . . . . ?
C34 C35 C36 C37 -1.2(12) . . . . ?
C35 C36 C37 C38 -0.1(11) . . . . ?
C36 C37 C38 C39 2.3(10) . . . . ?
C37 C38 C39 C34 -3.2(10) . . . . ?
C37 C38 C39 C40 177.8(6) . . . . ?
C35 C34 C39 C38 1.9(10) . . . . ?
C33 C34 C39 C38 -175.8(6) . . . . ?
C35 C34 C39 C40 -179.1(6) . . . . ?
C33 C34 C39 C40 3.1(10) . . . . ?
C38 C39 C40 S5 -77.9(8) . . . . ?
C34 C39 C40 S5 103.2(6) . . . . ?
C23 S5 C40 C39 62.0(6) . . . . ?
Rh2 S5 C40 C39 -47.2(6) . . . . ?
C47 S7 C41 C42 -77.7(8) . . . . ?
Rh3 S7 C41 C42 41.4(8) . . . . ?
Rh3 N7 C42 C41 40.5(11) . . . . ?
S7 C41 C42 N7 -55.9(11) . . . . ?
C60 S8 C43 C44A -100.9(10) . . . . ?
Rh3 S8 C43 C44A 24.5(11) . . . . ?
C60 S8 C43 C44B -155.3(12) . . . . ?
Rh3 S8 C43 C44B -29.9(12) . . . . ?
C44B C43 C44A N8 47.2(12) . . . . ?
S8 C43 C44A N8 -53.1(13) . . . . ?
C44B N8 C44A C43 -55.3(16) . . . . ?
Rh3 N8 C44A C43 54.7(11) . . . . ?
C44A N8 C44B C43 46.1(11) . . . . ?
Rh3 N8 C44B C43 -41(2) . . . . ?
C44A C43 C44B N8 -56.1(16) . . . . ?
S8 C43 C44B N8 47(2) . . . . ?
Rh3 S9 C45 C46 39.3(8) . . . . ?
Rh3 N9 C46 C45 45.2(9) . . . . ?
S9 C45 C46 N9 -57.0(10) . . . . ?
C41 S7 C47 C48 155.2(7) . . . . ?
Rh3 S7 C47 C48 53.9(7) . . . . ?
S7 C47 C48 C53 52.8(9) . . . . ?
S7 C47 C48 C49 -127.8(7) . . . . ?
C53 C48 C49 C50 0.5(11) . . . . ?
C47 C48 C49 C50 -179.0(7) . . . . ?
C48 C49 C50 C51 -2.0(12) . . . . ?
C49 C50 C51 C52 1.9(12) . . . . ?
C50 C51 C52 C53 -0.2(11) . . . . ?
C49 C48 C53 C52 1.1(10) . . . . ?
C47 C48 C53 C52 -179.4(6) . . . . ?
C49 C48 C53 C54 180.0(6) . . . . ?
C47 C48 C53 C54 -0.6(10) . . . . ?
C51 C52 C53 C48 -1.2(10) . . . . ?
C51 C52 C53 C54 179.8(6) . . . . ?
C48 C53 C54 C55 76.6(9) . . . . ?
C52 C53 C54 C55 -104.5(8) . . . . ?
C48 C53 C54 C59 -107.7(8) . . . . ?
C52 C53 C54 C59 71.2(9) . . . . ?
C59 C54 C55 C56 1.2(11) . . . . ?
C53 C54 C55 C56 177.1(7) . . . . ?
C54 C55 C56 C57 -1.2(12) . . . . ?
C55 C56 C57 C58 -0.3(12) . . . . ?
C56 C57 C58 C59 1.7(12) . . . . ?
C57 C58 C59 C54 -1.6(11) . . . . ?
C57 C58 C59 C60 -179.5(7) . . . . ?
C55 C54 C59 C58 0.2(10) . . . . ?
C53 C54 C59 C58 -175.5(7) . . . . ?
C55 C54 C59 C60 178.0(6) . . . . ?
C53 C54 C59 C60 2.3(10) . . . . ?
C58 C59 C60 S8 -79.3(8) . . . . ?
C54 C59 C60 S8 102.9(7) . . . . ?
C43 S8 C60 C59 53.1(7) . . . . ?
Rh3 S8 C60 C59 -57.2(6) . . . . ?
C67 S10 C61 C62 -80.2(17) . . . . ?
Rh4 S10 C61 C62 37.0(16) . . . . ?
Rh4 N10 C62 C61 42(2) . . . . ?
S10 C61 C62 N10 -54(2) . . . . ?
C80 S11 C63 C64 -98.0(18) . . . . ?
Rh4 S11 C63 C64 27.2(18) . . . . ?
S11 C63 C64 N11 -53(2) . . . . ?
Rh4 N11 C64 C63 51(2) . . . . ?
Rh4 S12 C65 C66 33.9(17) . . . . ?
Rh4 N12 C66 C65 46(2) . . . . ?
S12 C65 C66 N12 -54(2) . . . . ?
C61 S10 C67 C68 161.7(15) . . . . ?
Rh4 S10 C67 C68 62.1(16) . . . . ?
S10 C67 C68 C69 -138.7(11) . . . . ?
S10 C67 C68 C73 47.1(18) . . . . ?
C73 C68 C69 C70 0.0 . . . . ?
C67 C68 C69 C70 -174.5(12) . . . . ?
C68 C69 C70 C71 0.0 . . . . ?
C69 C70 C71 C72 0.0 . . . . ?
C70 C71 C72 C73 0.0 . . . . ?
C71 C72 C73 C68 0.0 . . . . ?
C71 C72 C73 C74 177.9(11) . . . . ?
C69 C68 C73 C72 0.0 . . . . ?
C67 C68 C73 C72 173.9(13) . . . . ?
C69 C68 C73 C74 -177.8(11) . . . . ?
C67 C68 C73 C74 -3.8(15) . . . . ?
C72 C73 C74 C75 -99.9(9) . . . . ?
C68 C73 C74 C75 77.9(11) . . . . ?
C72 C73 C74 C79 74.2(13) . . . . ?
C68 C73 C74 C79 -108.0(11) . . . . ?
C79 C74 C75 C76 0.0 . . . . ?
C73 C74 C75 C76 174.3(12) . . . . ?
C74 C75 C76 C77 0.0 . . . . ?
C75 C76 C77 C78 0.0 . . . . ?
C76 C77 C78 C79 0.0 . . . . ?
C77 C78 C79 C74 0.0 . . . . ?
C77 C78 C79 C80 178.2(15) . . . . ?
C75 C74 C79 C78 0.0 . . . . ?
C73 C74 C79 C78 -173.9(13) . . . . ?
C75 C74 C79 C80 -178.2(15) . . . . ?
C73 C74 C79 C80 7.9(18) . . . . ?
C78 C79 C80 S11 -76.8(16) . . . . ?
C74 C79 C80 S11 101.3(15) . . . . ?
C63 S11 C80 C79 56.6(16) . . . . ?
Rh4 S11 C80 C79 -54.7(17) . . . . ?
